data_4126215
loop_
_publ_author_name
'Andrez, Julie'
'Guidal, Valentin'
'Scopelliti, Rosario'
'P\'ecaut, Jacques'
'Gambarelli, Serge'
'Mazzanti, Marinella'

_publ_section_title
;
 Ligand and Metal Based Multielectron Redox Chemistry of Cobalt Supported
 by Tetradentate Schiff Bases.
;
_journal_issue 25
_journal_name_full 'Journal of the American Chemical Society'
_journal_page_first 8628
_journal_page_last 8638
_journal_paper_doi 10.1021/jacs.7b03604
_journal_volume 139
_journal_year 2017
_chemical_formula_moiety 'C46 H36 Co2 N4 Na2 O12, 2(C18 H36 N2 Na O6), 2(C4 H8 O)'
_chemical_formula_sum 'C90 H124 Co2 N8 Na4 O26'
_chemical_formula_weight 1943.78
_space_group_crystal_system monoclinic
_space_group_IT_number 14
_space_group_name_Hall '-P 2ybc'
_space_group_name_H-M_alt 'P 1 21/c 1'
_symmetry_space_group_name_Hall '-P 2ybc'
_symmetry_space_group_name_H-M 'P 1 21/c 1'
_atom_sites_solution_hydrogens geom
_atom_sites_solution_primary direct
_atom_sites_solution_secondary difmap
_audit_creation_date 2016-04-10
_audit_creation_method SHELXL-2014/7
_cell_angle_alpha 90
_cell_angle_beta 94.568(5)
_cell_angle_gamma 90
_cell_formula_units_Z 4
_cell_length_a 22.0036(13)
_cell_length_b 14.5281(6)
_cell_length_c 28.4397(14)
_cell_measurement_reflns_used 7768
_cell_measurement_temperature 140(2)
_cell_measurement_theta_max 21.6620
_cell_measurement_theta_min 3.3730
_cell_volume 9062.5(8)
_computing_cell_refinement 'CrysAlisPro 1.171.38.41 (Rigaku OD, 2015)'
_computing_data_collection 'CrysAlisPro 1.171.38.41 (Rigaku OD, 2015)'
_computing_data_reduction 'CrysAlisPro 1.171.38.41 (Rigaku OD, 2015)'
_computing_molecular_graphics 'Bruker SHELXTL'
_computing_publication_material 'Bruker SHELXTL'
_computing_structure_refinement 'SHELXL-2014/7 (Sheldrick, 2014)'
_computing_structure_solution 'Bruker SHELXTL'
_diffrn_ambient_environment N~2~
_diffrn_ambient_temperature 140(2)
_diffrn_detector 'CCD plate'
_diffrn_detector_area_resol_mean 5.1333
_diffrn_detector_type Atlas
_diffrn_measured_fraction_theta_full 0.997
_diffrn_measured_fraction_theta_max 0.905
_diffrn_measurement_details
;
List of Runs (angles in degrees, time in seconds):

  # Type    Start    End  Width  t~exp~   \w     \q     \k     \f   Frames
--------------------------------------------------------------------------
  1  \w    -13.00  14.00   1.00   75.00    --  -10.00 -99.00-120.00   27
  2  \w    -12.00  15.00   1.00   75.00    --  -10.00 -99.00  30.00   27
  3  \w    -19.00  31.00   1.00   75.00    --  -10.00 -99.00 150.00   50
  4  \w    -34.00  52.00   1.00   75.00    --  -10.00  37.00 150.00   86
  5  \w     -8.00  17.00   1.00   75.00    --  -10.00 -57.00 -60.00   25
  6  \w    -20.00   9.00   1.00   75.00    --  -10.00 -99.00 120.00   29
  7  \w    -38.00  23.00   1.00   75.00    --  -10.00  77.00 -90.00   61
  8  \w    -51.00  65.00   1.00   75.00    --  -10.00  19.00  60.00  116
;
_diffrn_measurement_device 'four-circle diffractometer'
_diffrn_measurement_device_type 'SuperNova, Dual, Cu at zero, Atlas'
_diffrn_measurement_method '\w scans'
_diffrn_radiation_monochromator mirror
_diffrn_radiation_probe x-ray
_diffrn_radiation_type 'Mo K\a'
_diffrn_radiation_wavelength 0.71073
_diffrn_reflns_av_R_equivalents 0.1984
_diffrn_reflns_av_unetI/netI 0.2479
_diffrn_reflns_Laue_measured_fraction_full 0.997
_diffrn_reflns_Laue_measured_fraction_max 0.905
_diffrn_reflns_limit_h_max 28
_diffrn_reflns_limit_h_min -26
_diffrn_reflns_limit_k_max 19
_diffrn_reflns_limit_k_min -19
_diffrn_reflns_limit_l_max 39
_diffrn_reflns_limit_l_min -35
_diffrn_reflns_number 104214
_diffrn_reflns_point_group_measured_fraction_full 0.997
_diffrn_reflns_point_group_measured_fraction_max 0.905
_diffrn_reflns_theta_full 25.242
_diffrn_reflns_theta_max 29.528
_diffrn_reflns_theta_min 3.296
_diffrn_source 'micro-focus sealed X-ray tube'
_diffrn_source_type 'SuperNova (Mo) X-ray Source'
_exptl_absorpt_coefficient_mu 0.468
_exptl_absorpt_correction_T_max 0.983
_exptl_absorpt_correction_T_min 0.945
_exptl_absorpt_correction_type analytical
_exptl_absorpt_process_details
;
CrysAlisPro 1.171.38.41 (Rigaku Oxford Diffraction, 2015)
Analytical numeric absorption correction using a multifaceted crystal
model based on expressions derived by R.C. Clark & J.S. Reid.
(Clark, R. C. & Reid, J. S. (1995). Acta Cryst. A51, 887-897)
Empirical absorption correction using spherical harmonics,
 implemented in SCALE3 ABSPACK scaling algorithm.
;
_exptl_crystal_colour black
_exptl_crystal_density_diffrn 1.425
_exptl_crystal_description prism
_exptl_crystal_F_000 4104
_exptl_crystal_size_max 0.168
_exptl_crystal_size_mid 0.062
_exptl_crystal_size_min 0.041
_refine_diff_density_max 0.802
_refine_diff_density_min -0.606
_refine_diff_density_rms 0.093
_refine_ls_extinction_method none
_refine_ls_goodness_of_fit_ref 1.021
_refine_ls_hydrogen_treatment constr
_refine_ls_matrix_type full
_refine_ls_number_parameters 1175
_refine_ls_number_reflns 22915
_refine_ls_number_restraints 19
_refine_ls_restrained_S_all 1.022
_refine_ls_R_factor_all 0.2553
_refine_ls_R_factor_gt 0.0972
_refine_ls_shift/su_max 0.001
_refine_ls_shift/su_mean 0.000
_refine_ls_structure_factor_coef Fsqd
_refine_ls_weighting_details 'w=1/[\s^2^(Fo^2^)+(0.0859P)^2^+4.5930P] where P=(Fo^2^+2Fc^2^)/3'
_refine_ls_weighting_scheme calc
_refine_ls_wR_factor_gt 0.1908
_refine_ls_wR_factor_ref 0.2549
_reflns_Friedel_coverage 0.000
_reflns_number_gt 9237
_reflns_number_total 22915
_reflns_threshold_expression 'I > 2\s(I)'
_cod_data_source_file ja7b03604_si_007.cif
_cod_data_source_block shelxl
_cod_depositor_comments 'Adding full bibliography for 4126214--4126217.cif.'
_cod_database_code 4126215
_shelx_shelxl_version_number 2014/7
_shelx_space_group_comment
;
The symmetry employed for this shelxl refinement is uniquely defined
by the following loop, which should always be used as a source of
symmetry information in preference to the above space-group names.
They are only intended as comments.
;

loop_
_space_group_symop_operation_xyz
'x, y, z'
'-x, y+1/2, -z+1/2'
'-x, -y, -z'
'x, -y-1/2, z-1/2'

loop_
_atom_site_label
_atom_site_type_symbol
_atom_site_fract_x
_atom_site_fract_y
_atom_site_fract_z
_atom_site_U_iso_or_equiv
_atom_site_adp_type
_atom_site_occupancy
_atom_site_site_symmetry_order
_atom_site_calc_flag
_atom_site_refinement_flags_posn
_atom_site_refinement_flags_adp
Co1 Co 0.22397(4) 0.27096(5) 0.35395(3) 0.0304(2) Uani 1 1 d . .
Co2 Co 0.21302(4) 0.53542(5) 0.23749(3) 0.0270(2) Uani 1 1 d . .
Na1 Na 0.26917(10) 0.34198(13) 0.24710(8) 0.0326(5) Uani 1 1 d . .
Na2 Na 0.27214(11) 0.46645(13) 0.34626(8) 0.0336(5) Uani 1 1 d . .
Na3 Na 0.38578(10) 0.81410(14) 0.43300(8) 0.0333(5) Uani 1 1 d . .
Na4 Na 0.26252(10) 0.97621(13) 0.16153(8) 0.0341(6) Uani 1 1 d . .
O1 O 0.29595(18) 0.3097(2) 0.32757(13) 0.0301(9) Uani 1 1 d . .
O2 O 0.18912(18) 0.2925(2) 0.29390(13) 0.0323(9) Uani 1 1 d . .
O3 O 0.38002(17) 0.3064(2) 0.26830(14) 0.0309(9) Uani 1 1 d . .
O4 O 0.16296(19) 0.3204(2) 0.20470(14) 0.0348(10) Uani 1 1 d . .
O5 O 0.28845(17) 0.4993(2) 0.26756(13) 0.0280(9) Uani 1 1 d . .
O6 O 0.18769(18) 0.5252(2) 0.29750(13) 0.0316(9) Uani 1 1 d . .
O7 O 0.37669(18) 0.5102(2) 0.33181(14) 0.0331(10) Uani 1 1 d . .
O8 O 0.1740(2) 0.4925(3) 0.38503(15) 0.0459(11) Uani 1 1 d . .
O9 O 0.3518(2) 0.3906(3) 0.49009(15) 0.0455(11) Uani 1 1 d . .
O10 O 0.3070(2) 0.4431(2) 0.42243(14) 0.0430(11) Uani 1 1 d . .
O11 O 0.3370(2) 0.4210(3) 0.10941(16) 0.0547(13) Uani 1 1 d . .
O12 O 0.29683(19) 0.3624(2) 0.17275(14) 0.0351(10) Uani 1 1 d . .
O13 O 0.2824(2) 0.7528(3) 0.40642(17) 0.0527(12) Uani 1 1 d . U
O14 O 0.3838(2) 0.7370(3) 0.35471(13) 0.0406(11) Uani 1 1 d . .
O15 O 0.3267(2) 0.9624(3) 0.41774(15) 0.0570(14) Uani 1 1 d . .
O16 O 0.3722(2) 0.9060(3) 0.50437(15) 0.0455(11) Uani 1 1 d . .
O17 O 0.4452(3) 0.6676(4) 0.4547(2) 0.0819(18) Uani 1 1 d . U
O18 O 0.4946(3) 0.8401(5) 0.4558(2) 0.094(2) Uani 1 1 d . U
O19 O 0.20491(19) 0.9098(3) 0.08656(15) 0.0421(11) Uani 1 1 d . .
O20 O 0.22563(19) 1.0932(2) 0.10505(14) 0.0384(10) Uani 1 1 d . .
O21 O 0.3176(2) 1.0475(3) 0.23403(16) 0.0511(12) Uani 1 1 d . .
O22 O 0.1981(2) 1.0656(3) 0.20510(17) 0.0504(12) Uani 1 1 d . .
O23 O 0.27886(19) 0.8386(2) 0.21662(15) 0.0391(10) Uani 1 1 d . .
O24 O 0.35684(18) 0.8941(2) 0.15006(14) 0.0375(10) Uani 1 1 d . .
O25 O 0.0471(5) 0.8754(5) -0.0044(3) 0.140(3) Uani 1 1 d . .
O26 O 0.1416(5) 0.9221(7) 0.3282(3) 0.156(4) Uani 1 1 d . .
N1 N 0.2595(2) 0.2545(3) 0.41292(17) 0.0347(12) Uani 1 1 d . U
N2 N 0.1511(3) 0.2389(3) 0.37882(17) 0.0369(13) Uani 1 1 d . .
N3 N 0.2415(2) 0.5444(3) 0.17883(16) 0.0285(11) Uani 1 1 d . .
N4 N 0.1367(2) 0.5627(3) 0.20875(17) 0.0316(11) Uani 1 1 d . .
N5 N 0.3354(4) 0.7118(4) 0.4999(2) 0.065(2) Uani 1 1 d . .
N6 N 0.4344(4) 0.9204(4) 0.3669(2) 0.0743(19) Uani 1 1 d . U
N7 N 0.1554(2) 0.8788(3) 0.17742(18) 0.0403(13) Uani 1 1 d . .
N8 N 0.3537(2) 1.0876(3) 0.13735(17) 0.0323(12) Uani 1 1 d . .
C1 C 0.3520(3) 0.2874(3) 0.3459(2) 0.0280(13) Uani 1 1 d . .
C2 C 0.3985(3) 0.2845(3) 0.3140(2) 0.0291(14) Uani 1 1 d . .
C3 C 0.4578(3) 0.2631(4) 0.3296(2) 0.0373(15) Uani 1 1 d . .
H3 H 0.4889 0.2643 0.3083 0.045 Uiso 1 1 calc R U
C4 C 0.4720(3) 0.2398(4) 0.3765(2) 0.0396(16) Uani 1 1 d . .
H4 H 0.5124 0.2218 0.3870 0.048 Uiso 1 1 calc R U
C5 C 0.4274(3) 0.2429(4) 0.4080(2) 0.0361(15) Uani 1 1 d . .
H5 H 0.4374 0.2283 0.4402 0.043 Uiso 1 1 calc R U
C6 C 0.3671(3) 0.2677(3) 0.3926(2) 0.0291(13) Uani 1 1 d . .
C7 C 0.3222(3) 0.2796(4) 0.4302(2) 0.0346(14) Uani 1 1 d . U
H7 H 0.3350 0.2370 0.4568 0.042 Uiso 1 1 calc R U
C8 C 0.2211(3) 0.2231(4) 0.4452(2) 0.0394(16) Uani 1 1 d . .
C9 C 0.2348(3) 0.2008(4) 0.4927(2) 0.0449(17) Uani 1 1 d . .
H9 H 0.2738 0.2150 0.5077 0.054 Uiso 1 1 calc R U
C10 C 0.1917(4) 0.1582(4) 0.5180(2) 0.053(2) Uani 1 1 d . .
H10 H 0.2024 0.1399 0.5497 0.064 Uiso 1 1 calc R U
C11 C 0.1334(4) 0.1417(5) 0.4982(3) 0.059(2) Uani 1 1 d . .
H11 H 0.1046 0.1117 0.5161 0.071 Uiso 1 1 calc R U
C12 C 0.1169(3) 0.1687(4) 0.4524(3) 0.0502(19) Uani 1 1 d . .
H12 H 0.0765 0.1592 0.4388 0.060 Uiso 1 1 calc R U
C13 C 0.1604(3) 0.2101(4) 0.4264(2) 0.0409(16) Uani 1 1 d . .
C14 C 0.0963(3) 0.2482(4) 0.3568(2) 0.0448(17) Uani 1 1 d . .
H14 H 0.0623 0.2385 0.3748 0.054 Uiso 1 1 calc R U
C15 C 0.0841(3) 0.2715(4) 0.3088(3) 0.0473(17) Uani 1 1 d . .
C16 C 0.0234(4) 0.2756(6) 0.2904(3) 0.067(2) Uani 1 1 d . .
H16 H -0.0082 0.2658 0.3108 0.080 Uiso 1 1 calc R U
C17 C 0.0086(4) 0.2933(6) 0.2440(3) 0.077(3) Uani 1 1 d . .
H17 H -0.0330 0.2956 0.2322 0.092 Uiso 1 1 calc R U
C18 C 0.0548(3) 0.3082(5) 0.2136(3) 0.057(2) Uani 1 1 d . .
H18 H 0.0447 0.3197 0.1811 0.068 Uiso 1 1 calc R U
C19 C 0.1144(3) 0.3061(4) 0.2313(2) 0.0390(16) Uani 1 1 d . .
C20 C 0.1308(3) 0.2897(4) 0.2794(2) 0.0340(15) Uani 1 1 d . .
C21 C 0.4266(3) 0.3265(4) 0.2376(2) 0.0336(14) Uani 1 1 d . .
H21A H 0.4528 0.2725 0.2352 0.050 Uiso 1 1 calc R U
H21B H 0.4511 0.3785 0.2503 0.050 Uiso 1 1 calc R U
H21C H 0.4078 0.3424 0.2063 0.050 Uiso 1 1 calc R U
C22 C 0.1500(3) 0.3296(4) 0.1550(2) 0.0438(16) Uani 1 1 d . .
H22A H 0.1321 0.2723 0.1421 0.066 Uiso 1 1 calc R U
H22B H 0.1879 0.3426 0.1403 0.066 Uiso 1 1 calc R U
H22C H 0.1213 0.3804 0.1485 0.066 Uiso 1 1 calc R U
C23 C 0.3416(2) 0.5250(3) 0.2524(2) 0.0252(13) Uani 1 1 d . .
C24 C 0.3912(3) 0.5332(3) 0.2874(2) 0.0310(14) Uani 1 1 d . .
C25 C 0.4484(3) 0.5606(3) 0.2755(2) 0.0365(15) Uani 1 1 d . .
H25 H 0.4812 0.5656 0.2991 0.044 Uiso 1 1 calc R U
C26 C 0.4572(3) 0.5807(4) 0.2292(2) 0.0392(16) Uani 1 1 d . .
H26 H 0.4962 0.6000 0.2210 0.047 Uiso 1 1 calc R U
C27 C 0.4096(3) 0.5729(3) 0.1946(2) 0.0345(15) Uani 1 1 d . .
H27 H 0.4163 0.5876 0.1629 0.041 Uiso 1 1 calc R U
C28 C 0.3516(3) 0.5437(3) 0.2054(2) 0.0290(13) Uani 1 1 d . .
C29 C 0.3033(3) 0.5274(3) 0.1661(2) 0.0306(14) Uani 1 1 d . .
H29 H 0.3112 0.5711 0.1401 0.037 Uiso 1 1 calc R U
C30 C 0.1967(3) 0.5587(3) 0.1438(2) 0.0282(13) Uani 1 1 d . .
C31 C 0.2032(3) 0.5607(4) 0.0948(2) 0.0390(16) Uani 1 1 d . .
H31 H 0.2419 0.5493 0.0834 0.047 Uiso 1 1 calc R U
C32 C 0.1527(3) 0.5794(4) 0.0627(2) 0.0477(18) Uani 1 1 d . .
H32 H 0.1577 0.5816 0.0299 0.057 Uiso 1 1 calc R U
C33 C 0.0961(3) 0.5943(4) 0.0785(2) 0.0491(18) Uani 1 1 d . .
H33 H 0.0621 0.6064 0.0566 0.059 Uiso 1 1 calc R U
C34 C 0.0889(3) 0.5915(4) 0.1266(2) 0.0433(16) Uani 1 1 d . .
H34 H 0.0499 0.6029 0.1375 0.052 Uiso 1 1 calc R U
C35 C 0.1377(3) 0.5725(4) 0.1588(2) 0.0336(14) Uani 1 1 d . .
C36 C 0.0866(3) 0.5703(4) 0.2299(2) 0.0443(17) Uani 1 1 d . .
H36 H 0.0505 0.5860 0.2110 0.053 Uiso 1 1 calc R U
C37 C 0.0817(3) 0.5571(5) 0.2788(2) 0.0435(16) Uani 1 1 d . .
C38 C 0.0243(3) 0.5713(6) 0.2969(3) 0.068(2) Uani 1 1 d . .
H38 H -0.0095 0.5912 0.2765 0.081 Uiso 1 1 calc R U
C39 C 0.0174(4) 0.5563(7) 0.3436(3) 0.078(3) Uani 1 1 d . .
H39 H -0.0215 0.5651 0.3551 0.094 Uiso 1 1 calc R U
C40 C 0.0663(3) 0.5283(5) 0.3750(3) 0.0558(19) Uani 1 1 d . .
H40 H 0.0607 0.5169 0.4073 0.067 Uiso 1 1 calc R U
C41 C 0.1221(3) 0.5181(4) 0.3578(2) 0.0417(16) Uani 1 1 d . .
C42 C 0.1316(3) 0.5349(4) 0.3102(2) 0.0350(15) Uani 1 1 d . .
C43 C 0.4257(3) 0.5034(4) 0.3678(2) 0.0452(17) Uani 1 1 d . .
H43A H 0.4442 0.5641 0.3734 0.068 Uiso 1 1 calc R U
H43B H 0.4565 0.4605 0.3577 0.068 Uiso 1 1 calc R U
H43C H 0.4101 0.4808 0.3970 0.068 Uiso 1 1 calc R U
C44 C 0.1665(4) 0.4674(5) 0.4328(2) 0.059(2) Uani 1 1 d . .
H44A H 0.1485 0.5190 0.4490 0.088 Uiso 1 1 calc R U
H44B H 0.2063 0.4523 0.4488 0.088 Uiso 1 1 calc R U
H44C H 0.1396 0.4137 0.4333 0.088 Uiso 1 1 calc R U
C45 C 0.3271(3) 0.3802(4) 0.4500(2) 0.0343(15) Uani 1 1 d . .
C46 C 0.3130(3) 0.4261(4) 0.1468(2) 0.0322(14) Uani 1 1 d . .
C47 C 0.2806(5) 0.6672(6) 0.4785(3) 0.098(3) Uani 1 1 d . U
H47A H 0.2537 0.6505 0.5035 0.118 Uiso 1 1 calc R U
H47B H 0.2921 0.6098 0.4627 0.118 Uiso 1 1 calc R U
C48 C 0.2476(4) 0.7278(6) 0.4441(4) 0.090(3) Uani 1 1 d . U
H48A H 0.2100 0.6963 0.4312 0.108 Uiso 1 1 calc R U
H48B H 0.2353 0.7843 0.4604 0.108 Uiso 1 1 calc R U
C49 C 0.2862(3) 0.6867(5) 0.3701(3) 0.062(2) Uani 1 1 d . .
H49A H 0.2449 0.6715 0.3559 0.074 Uiso 1 1 calc R U
H49B H 0.3055 0.6296 0.3831 0.074 Uiso 1 1 calc R U
C50 C 0.3234(3) 0.7268(4) 0.3341(2) 0.0514(19) Uani 1 1 d . .
H50A H 0.3229 0.6857 0.3063 0.062 Uiso 1 1 calc R U
H50B H 0.3067 0.7873 0.3236 0.062 Uiso 1 1 calc R U
C51 C 0.4248(4) 0.7744(4) 0.3240(2) 0.056(2) Uani 1 1 d . .
H51A H 0.4157 0.7482 0.2921 0.067 Uiso 1 1 calc R U
H51B H 0.4669 0.7563 0.3351 0.067 Uiso 1 1 calc R U
C52 C 0.4213(5) 0.8775(4) 0.3210(3) 0.083(3) Uani 1 1 d . .
H52A H 0.4509 0.8999 0.2991 0.100 Uiso 1 1 calc R U
H52B H 0.3800 0.8958 0.3080 0.100 Uiso 1 1 calc R U
C53 C 0.4057(7) 1.0103(5) 0.3677(4) 0.125(5) Uani 1 1 d . .
H53A H 0.4112 1.0425 0.3376 0.150 Uiso 1 1 calc R U
H53B H 0.4261 1.0473 0.3936 0.150 Uiso 1 1 calc R U
C54 C 0.3393(6) 1.0043(5) 0.3745(3) 0.094(4) Uani 1 1 d . .
H54A H 0.3218 1.0672 0.3733 0.113 Uiso 1 1 calc R U
H54B H 0.3188 0.9687 0.3481 0.113 Uiso 1 1 calc R U
C55 C 0.3337(4) 1.0246(4) 0.4566(3) 0.068(2) Uani 1 1 d . .
H55A H 0.3032 1.0747 0.4527 0.082 Uiso 1 1 calc R U
H55B H 0.3749 1.0522 0.4588 0.082 Uiso 1 1 calc R U
C56 C 0.3244(3) 0.9698(4) 0.5006(2) 0.0498(18) Uani 1 1 d . .
H56A H 0.3261 1.0105 0.5286 0.060 Uiso 1 1 calc R U
H56B H 0.2844 0.9380 0.4976 0.060 Uiso 1 1 calc R U
C57 C 0.3708(4) 0.8491(6) 0.5445(3) 0.073(3) Uani 1 1 d . .
H57A H 0.3620 0.8875 0.5719 0.088 Uiso 1 1 calc R U
H57B H 0.4116 0.8211 0.5515 0.088 Uiso 1 1 calc R U
C58 C 0.3242(5) 0.7741(5) 0.5384(2) 0.074(3) Uani 1 1 d . .
H58A H 0.3242 0.7384 0.5681 0.088 Uiso 1 1 calc R U
H58B H 0.2833 0.8020 0.5322 0.088 Uiso 1 1 calc R U
C59 C 0.3820(6) 0.6407(6) 0.5159(3) 0.113(4) Uani 1 1 d . .
H59A H 0.4132 0.6698 0.5381 0.136 Uiso 1 1 calc R U
H59B H 0.3618 0.5919 0.5333 0.136 Uiso 1 1 calc R U
C60 C 0.4122(6) 0.5985(6) 0.4777(4) 0.113(4) Uani 1 1 d . U
H60A H 0.4405 0.5500 0.4904 0.136 Uiso 1 1 calc R U
H60B H 0.3815 0.5698 0.4549 0.136 Uiso 1 1 calc R U
C61 C 0.5007(5) 0.6818(9) 0.4759(4) 0.108(4) Uani 1 1 d . .
H61A H 0.5252 0.6247 0.4748 0.129 Uiso 1 1 calc R U
H61B H 0.4975 0.6984 0.5093 0.129 Uiso 1 1 calc R U
C62 C 0.5302(4) 0.7550(8) 0.4522(3) 0.089(3) Uani 1 1 d . U
H62A H 0.5330 0.7389 0.4186 0.107 Uiso 1 1 calc R U
H62B H 0.5721 0.7642 0.4669 0.107 Uiso 1 1 calc R U
C63 C 0.5155(5) 0.9170(9) 0.4346(4) 0.125(5) Uani 1 1 d . U
H63A H 0.5602 0.9203 0.4417 0.150 Uiso 1 1 calc R U
H63B H 0.4976 0.9716 0.4491 0.150 Uiso 1 1 calc R U
C64 C 0.5022(5) 0.9228(7) 0.3827(4) 0.106(3) Uani 1 1 d . U
H64A H 0.5226 0.8709 0.3678 0.127 Uiso 1 1 calc R U
H64B H 0.5198 0.9806 0.3714 0.127 Uiso 1 1 calc R U
C65 C 0.1217(3) 0.8598(4) 0.1317(2) 0.0438(16) Uani 1 1 d . .
H65A H 0.0971 0.9144 0.1218 0.053 Uiso 1 1 calc R U
H65B H 0.0934 0.8078 0.1354 0.053 Uiso 1 1 calc R U
C66 C 0.1632(3) 0.8365(4) 0.0940(2) 0.0465(18) Uani 1 1 d . .
H66A H 0.1865 0.7802 0.1032 0.056 Uiso 1 1 calc R U
H66B H 0.1384 0.8236 0.0642 0.056 Uiso 1 1 calc R U
C67 C 0.1772(3) 0.9791(5) 0.0572(2) 0.056(2) Uani 1 1 d . .
H67A H 0.1378 0.9975 0.0689 0.067 Uiso 1 1 calc R U
H67B H 0.1693 0.9556 0.0246 0.067 Uiso 1 1 calc R U
C68 C 0.2193(3) 1.0602(4) 0.0577(2) 0.0472(18) Uani 1 1 d . .
H68A H 0.2594 1.0416 0.0474 0.057 Uiso 1 1 calc R U
H68B H 0.2020 1.1088 0.0362 0.057 Uiso 1 1 calc R U
C69 C 0.2624(3) 1.1751(4) 0.1114(2) 0.0407(16) Uani 1 1 d . .
H69A H 0.2589 1.1994 0.1436 0.049 Uiso 1 1 calc R U
H69B H 0.2464 1.2225 0.0886 0.049 Uiso 1 1 calc R U
C70 C 0.3281(3) 1.1582(4) 0.1045(2) 0.0388(16) Uani 1 1 d . .
H70A H 0.3321 1.1379 0.0716 0.047 Uiso 1 1 calc R U
H70B H 0.3513 1.2162 0.1096 0.047 Uiso 1 1 calc R U
C71 C 0.3799(3) 1.1326(4) 0.1808(2) 0.0357(15) Uani 1 1 d . .
H71A H 0.3588 1.1921 0.1842 0.043 Uiso 1 1 calc R U
H71B H 0.4233 1.1463 0.1770 0.043 Uiso 1 1 calc R U
C72 C 0.3763(3) 1.0788(4) 0.2257(2) 0.0455(17) Uani 1 1 d . .
H72A H 0.4038 1.0249 0.2250 0.055 Uiso 1 1 calc R U
H72B H 0.3917 1.1179 0.2526 0.055 Uiso 1 1 calc R U
C73 C 0.2815(3) 1.1148(4) 0.2534(3) 0.0518(19) Uani 1 1 d . .
H73A H 0.2819 1.1719 0.2344 0.062 Uiso 1 1 calc R U
H73B H 0.2978 1.1292 0.2860 0.062 Uiso 1 1 calc R U
C74 C 0.2180(3) 1.0797(4) 0.2537(2) 0.0470(18) Uani 1 1 d . .
H74A H 0.2170 1.0212 0.2715 0.056 Uiso 1 1 calc R U
H74B H 0.1916 1.1252 0.2682 0.056 Uiso 1 1 calc R U
C75 C 0.1349(3) 1.0409(4) 0.1967(3) 0.0529(19) Uani 1 1 d . .
H75A H 0.1216 1.0534 0.1633 0.063 Uiso 1 1 calc R U
H75B H 0.1105 1.0804 0.2164 0.063 Uiso 1 1 calc R U
C76 C 0.1222(3) 0.9410(4) 0.2074(2) 0.0494(18) Uani 1 1 d . .
H76A H 0.1347 0.9283 0.2410 0.059 Uiso 1 1 calc R U
H76B H 0.0779 0.9292 0.2021 0.059 Uiso 1 1 calc R U
C77 C 0.1720(3) 0.7923(4) 0.2023(2) 0.0374(15) Uani 1 1 d . .
H77A H 0.1806 0.7445 0.1789 0.045 Uiso 1 1 calc R U
H77B H 0.1372 0.7710 0.2194 0.045 Uiso 1 1 calc R U
C78 C 0.2269(3) 0.8038(4) 0.2366(2) 0.0379(15) Uani 1 1 d . .
H78A H 0.2162 0.8460 0.2620 0.046 Uiso 1 1 calc R U
H78B H 0.2372 0.7434 0.2512 0.046 Uiso 1 1 calc R U
C79 C 0.3080(3) 0.7731(4) 0.1884(2) 0.0419(16) Uani 1 1 d . .
H79A H 0.2825 0.7610 0.1588 0.050 Uiso 1 1 calc R U
H79B H 0.3144 0.7143 0.2057 0.050 Uiso 1 1 calc R U
C80 C 0.3681(3) 0.8135(4) 0.1777(2) 0.0433(17) Uani 1 1 d . .
H80A H 0.3925 0.8291 0.2074 0.052 Uiso 1 1 calc R U
H80B H 0.3914 0.7684 0.1601 0.052 Uiso 1 1 calc R U
C81 C 0.4118(3) 0.9403(4) 0.1413(2) 0.0388(15) Uani 1 1 d . .
H81A H 0.4368 0.9006 0.1222 0.047 Uiso 1 1 calc R U
H81B H 0.4356 0.9535 0.1716 0.047 Uiso 1 1 calc R U
C82 C 0.3970(3) 1.0289(4) 0.1155(2) 0.0368(15) Uani 1 1 d . .
H82A H 0.4353 1.0637 0.1131 0.044 Uiso 1 1 calc R U
H82B H 0.3803 1.0140 0.0830 0.044 Uiso 1 1 calc R U
C83 C -0.0171(8) 0.8729(9) 0.0067(6) 0.185(9) Uani 1 1 d . .
H83A H -0.0315 0.9344 0.0158 0.222 Uiso 1 1 calc R U
H83B H -0.0235 0.8283 0.0321 0.222 Uiso 1 1 calc R U
C84 C -0.0474(5) 0.8424(8) -0.0394(5) 0.128(5) Uani 1 1 d . .
H84A H -0.0879 0.8153 -0.0354 0.154 Uiso 1 1 calc R U
H84B H -0.0522 0.8943 -0.0620 0.154 Uiso 1 1 calc R U
C85 C -0.0046(5) 0.7721(8) -0.0556(4) 0.116(4) Uani 1 1 d . .
H85A H -0.0175 0.7092 -0.0475 0.139 Uiso 1 1 calc R U
H85B H -0.0016 0.7760 -0.0901 0.139 Uiso 1 1 calc R U
C86 C 0.0527(6) 0.7963(7) -0.0301(5) 0.130(5) Uani 1 1 d . .
H86A H 0.0660 0.7453 -0.0086 0.156 Uiso 1 1 calc R U
H86B H 0.0841 0.8052 -0.0527 0.156 Uiso 1 1 calc R U
C87 C 0.1722(9) 0.9453(13) 0.3730(7) 0.204(7) Uani 1 1 d . U
H87A H 0.1816 1.0119 0.3747 0.245 Uiso 1 1 calc R U
H87B H 0.2106 0.9101 0.3786 0.245 Uiso 1 1 calc R U
C88 C 0.1283(7) 0.9196(13) 0.4076(5) 0.198(9) Uani 1 1 d . .
H88A H 0.1268 0.8522 0.4124 0.238 Uiso 1 1 calc R U
H88B H 0.1378 0.9505 0.4384 0.238 Uiso 1 1 calc R U
C89 C 0.0726(7) 0.9537(12) 0.3841(5) 0.159(6) Uani 1 1 d . .
H89A H 0.0572 1.0071 0.4012 0.191 Uiso 1 1 calc R U
H89B H 0.0409 0.9051 0.3819 0.191 Uiso 1 1 calc R U
C90 C 0.0885(8) 0.9812(10) 0.3365(5) 0.161(6) Uani 1 1 d . .
H90A H 0.0995 1.0472 0.3357 0.193 Uiso 1 1 calc R U
H90B H 0.0542 0.9694 0.3126 0.193 Uiso 1 1 calc R U

loop_
_atom_site_aniso_label
_atom_site_aniso_U_11
_atom_site_aniso_U_22
_atom_site_aniso_U_33
_atom_site_aniso_U_23
_atom_site_aniso_U_13
_atom_site_aniso_U_12
Co1 0.0309(5) 0.0260(4) 0.0360(5) -0.0018(3) 0.0137(4) -0.0016(3)
Co2 0.0244(5) 0.0256(4) 0.0317(4) -0.0017(3) 0.0066(3) 0.0012(3)
Na1 0.0340(14) 0.0278(11) 0.0373(13) -0.0027(9) 0.0097(11) -0.0043(10)
Na2 0.0385(15) 0.0279(11) 0.0344(13) -0.0021(9) 0.0036(11) 0.0022(10)
Na3 0.0324(14) 0.0364(12) 0.0319(13) -0.0045(10) 0.0086(11) 0.0003(10)
Na4 0.0351(15) 0.0293(11) 0.0377(14) -0.0062(10) 0.0002(11) 0.0021(10)
O1 0.025(2) 0.031(2) 0.036(2) -0.0001(17) 0.0114(19) 0.0011(17)
O2 0.030(3) 0.033(2) 0.036(2) -0.0022(17) 0.0123(19) 0.0005(17)
O3 0.025(2) 0.031(2) 0.039(3) -0.0058(17) 0.0128(19) -0.0023(17)
O4 0.032(3) 0.038(2) 0.035(2) -0.0044(18) 0.007(2) -0.0027(18)
O5 0.021(2) 0.0283(19) 0.035(2) 0.0046(16) 0.0045(18) -0.0016(16)
O6 0.028(3) 0.033(2) 0.034(2) -0.0030(17) 0.0061(19) 0.0021(17)
O7 0.031(3) 0.031(2) 0.037(2) -0.0067(18) 0.000(2) 0.0006(17)
O8 0.050(3) 0.050(3) 0.040(3) 0.002(2) 0.015(2) 0.004(2)
O9 0.057(3) 0.044(2) 0.035(3) -0.003(2) -0.003(2) 0.001(2)
O10 0.065(3) 0.030(2) 0.033(2) -0.0021(19) -0.001(2) 0.007(2)
O11 0.080(4) 0.046(3) 0.043(3) 0.000(2) 0.038(3) 0.009(2)
O12 0.038(3) 0.029(2) 0.039(2) -0.0064(18) 0.012(2) -0.0012(18)
O13 0.047(3) 0.037(2) 0.076(3) -0.012(2) 0.018(3) -0.005(2)
O14 0.060(3) 0.034(2) 0.029(2) 0.0051(18) 0.005(2) 0.004(2)
O15 0.106(4) 0.028(2) 0.042(3) -0.001(2) 0.033(3) 0.015(2)
O16 0.045(3) 0.054(3) 0.040(3) -0.014(2) 0.012(2) 0.000(2)
O17 0.079(5) 0.073(4) 0.086(4) -0.025(3) -0.039(4) 0.029(3)
O18 0.046(4) 0.132(5) 0.108(5) -0.069(4) 0.027(3) -0.025(3)
O19 0.040(3) 0.042(2) 0.044(3) -0.003(2) 0.001(2) -0.004(2)
O20 0.038(3) 0.034(2) 0.043(3) 0.0021(19) 0.000(2) -0.0020(18)
O21 0.048(3) 0.045(3) 0.061(3) -0.022(2) 0.010(2) 0.000(2)
O22 0.036(3) 0.050(3) 0.064(3) -0.020(2) 0.002(2) 0.002(2)
O23 0.038(3) 0.025(2) 0.054(3) -0.0038(19) 0.006(2) 0.0059(18)
O24 0.031(3) 0.028(2) 0.053(3) -0.0024(19) 0.000(2) 0.0027(18)
O25 0.189(10) 0.095(6) 0.130(7) -0.008(5) -0.014(7) -0.028(6)
O26 0.142(8) 0.227(10) 0.104(7) -0.044(7) 0.031(6) -0.005(8)
N1 0.035(3) 0.030(2) 0.041(3) -0.003(2) 0.013(2) -0.004(2)
N2 0.047(4) 0.031(3) 0.036(3) 0.000(2) 0.020(3) -0.004(2)
N3 0.027(3) 0.027(2) 0.032(3) 0.002(2) 0.007(2) 0.001(2)
N4 0.022(3) 0.034(3) 0.040(3) -0.003(2) 0.006(2) -0.001(2)
N5 0.117(6) 0.044(3) 0.038(4) 0.008(3) 0.035(4) 0.016(4)
N6 0.109(5) 0.047(4) 0.075(5) -0.027(3) 0.058(4) -0.028(4)
N7 0.038(3) 0.040(3) 0.043(3) -0.006(2) 0.005(3) 0.005(2)
N8 0.029(3) 0.026(2) 0.042(3) -0.006(2) 0.003(2) 0.008(2)
C1 0.030(4) 0.020(3) 0.036(4) -0.008(2) 0.013(3) 0.002(2)
C2 0.031(4) 0.023(3) 0.034(4) -0.004(2) 0.007(3) 0.002(2)
C3 0.031(4) 0.025(3) 0.057(5) -0.010(3) 0.013(3) -0.001(3)
C4 0.036(4) 0.029(3) 0.054(5) -0.008(3) 0.004(3) 0.004(3)
C5 0.043(4) 0.029(3) 0.035(4) -0.001(3) -0.003(3) 0.007(3)
C6 0.030(4) 0.025(3) 0.032(4) -0.001(2) 0.002(3) -0.003(2)
C7 0.048(4) 0.027(3) 0.030(3) 0.005(2) 0.006(3) 0.001(3)
C8 0.061(5) 0.020(3) 0.039(4) -0.002(3) 0.018(3) 0.003(3)
C9 0.066(5) 0.031(3) 0.040(4) -0.006(3) 0.019(4) -0.001(3)
C10 0.090(7) 0.038(4) 0.034(4) 0.004(3) 0.029(4) -0.003(4)
C11 0.066(6) 0.048(4) 0.070(6) 0.005(4) 0.038(5) -0.014(4)
C12 0.056(5) 0.043(4) 0.055(5) 0.005(3) 0.028(4) -0.011(3)
C13 0.049(5) 0.029(3) 0.048(4) -0.006(3) 0.022(4) -0.006(3)
C14 0.029(4) 0.055(4) 0.051(5) -0.003(3) 0.015(3) -0.009(3)
C15 0.030(4) 0.052(4) 0.061(5) -0.006(3) 0.011(4) -0.011(3)
C16 0.041(5) 0.099(6) 0.061(6) -0.003(5) 0.011(4) -0.013(4)
C17 0.023(5) 0.117(7) 0.091(7) 0.005(6) 0.008(5) -0.014(4)
C18 0.038(5) 0.078(5) 0.055(5) 0.000(4) 0.000(4) -0.003(4)
C19 0.027(4) 0.039(3) 0.052(4) -0.008(3) 0.006(3) -0.002(3)
C20 0.024(4) 0.030(3) 0.049(4) -0.005(3) 0.010(3) -0.001(2)
C21 0.028(4) 0.030(3) 0.046(4) -0.008(3) 0.021(3) -0.004(3)
C22 0.044(4) 0.052(4) 0.036(4) -0.001(3) 0.004(3) 0.003(3)
C23 0.017(3) 0.021(3) 0.038(4) -0.008(2) 0.007(3) -0.002(2)
C24 0.036(4) 0.018(3) 0.040(4) -0.006(2) 0.006(3) 0.006(2)
C25 0.031(4) 0.023(3) 0.055(4) -0.004(3) -0.002(3) -0.001(3)
C26 0.032(4) 0.021(3) 0.065(5) 0.002(3) 0.011(4) 0.002(3)
C27 0.034(4) 0.021(3) 0.050(4) 0.003(3) 0.017(3) -0.003(2)
C28 0.026(3) 0.019(3) 0.044(4) 0.000(2) 0.009(3) 0.002(2)
C29 0.030(4) 0.026(3) 0.037(4) 0.005(2) 0.010(3) 0.000(2)
C30 0.031(4) 0.020(3) 0.035(4) -0.003(2) 0.007(3) 0.001(2)
C31 0.054(5) 0.031(3) 0.034(4) -0.001(3) 0.011(3) -0.001(3)
C32 0.062(5) 0.047(4) 0.034(4) -0.008(3) -0.001(4) 0.019(3)
C33 0.050(5) 0.057(4) 0.038(4) -0.003(3) -0.009(4) 0.010(4)
C34 0.031(4) 0.053(4) 0.045(4) -0.008(3) 0.000(3) 0.008(3)
C35 0.035(4) 0.031(3) 0.035(4) -0.007(3) 0.003(3) 0.003(3)
C36 0.026(4) 0.057(4) 0.049(4) -0.001(3) 0.001(3) 0.005(3)
C37 0.026(4) 0.069(4) 0.036(4) 0.002(3) 0.007(3) 0.000(3)
C38 0.028(5) 0.121(7) 0.055(5) -0.010(5) 0.014(4) 0.008(4)
C39 0.031(5) 0.155(9) 0.050(5) -0.012(5) 0.018(4) -0.009(5)
C40 0.047(5) 0.078(5) 0.044(4) -0.010(4) 0.013(4) -0.014(4)
C41 0.038(4) 0.053(4) 0.036(4) -0.006(3) 0.015(3) -0.002(3)
C42 0.032(4) 0.036(3) 0.039(4) -0.008(3) 0.017(3) -0.008(3)
C43 0.045(5) 0.041(4) 0.047(4) -0.003(3) -0.007(4) -0.003(3)
C44 0.075(6) 0.063(4) 0.041(4) 0.013(3) 0.024(4) 0.021(4)
C45 0.038(4) 0.036(3) 0.032(4) 0.005(3) 0.017(3) 0.006(3)
C46 0.032(4) 0.035(3) 0.029(4) -0.004(3) 0.001(3) 0.005(3)
C47 0.150(10) 0.074(6) 0.080(7) -0.005(4) 0.064(6) -0.044(6)
C48 0.066(7) 0.071(5) 0.138(8) -0.008(5) 0.052(5) -0.026(4)
C49 0.045(5) 0.050(4) 0.090(6) -0.034(4) 0.003(4) -0.006(4)
C50 0.062(5) 0.040(4) 0.049(4) -0.014(3) -0.014(4) 0.015(3)
C51 0.092(6) 0.044(4) 0.033(4) 0.000(3) 0.021(4) 0.008(4)
C52 0.164(10) 0.040(4) 0.056(5) 0.009(4) 0.068(6) 0.002(5)
C53 0.251(16) 0.043(5) 0.098(8) -0.003(5) 0.118(9) -0.019(7)
C54 0.189(12) 0.035(4) 0.064(6) 0.007(4) 0.041(7) 0.037(6)
C55 0.104(7) 0.037(4) 0.070(5) -0.006(4) 0.046(5) 0.006(4)
C56 0.060(5) 0.042(4) 0.051(4) -0.014(3) 0.026(4) 0.003(3)
C57 0.097(7) 0.086(6) 0.035(5) -0.023(4) -0.010(5) 0.022(5)
C58 0.131(9) 0.060(5) 0.034(4) 0.006(4) 0.037(5) 0.013(5)
C59 0.220(14) 0.073(6) 0.053(6) 0.022(5) 0.044(7) 0.043(7)
C60 0.194(13) 0.061(6) 0.084(7) 0.012(5) 0.011(7) 0.057(6)
C61 0.071(8) 0.177(11) 0.072(7) -0.054(7) -0.009(6) 0.018(8)
C62 0.023(5) 0.173(9) 0.073(6) -0.055(7) 0.006(4) 0.009(5)
C63 0.091(8) 0.193(12) 0.097(5) -0.086(7) 0.052(6) -0.086(8)
C64 0.106(4) 0.108(5) 0.110(4) -0.010(4) 0.038(4) -0.027(4)
C65 0.038(4) 0.044(4) 0.048(4) -0.002(3) -0.001(3) -0.002(3)
C66 0.061(5) 0.036(3) 0.043(4) -0.005(3) 0.007(4) -0.009(3)
C67 0.055(5) 0.069(5) 0.041(4) 0.015(4) -0.015(4) -0.012(4)
C68 0.060(5) 0.044(4) 0.036(4) 0.006(3) -0.006(3) -0.003(3)
C69 0.053(5) 0.031(3) 0.038(4) 0.002(3) 0.002(3) 0.003(3)
C70 0.037(4) 0.030(3) 0.049(4) -0.006(3) 0.003(3) -0.005(3)
C71 0.031(4) 0.031(3) 0.046(4) -0.010(3) 0.003(3) 0.000(3)
C72 0.031(4) 0.045(4) 0.062(5) -0.014(3) 0.010(3) -0.009(3)
C73 0.032(4) 0.048(4) 0.076(5) -0.030(4) 0.003(4) 0.000(3)
C74 0.056(5) 0.035(3) 0.052(5) -0.013(3) 0.013(4) -0.005(3)
C75 0.031(4) 0.049(4) 0.078(5) -0.028(4) 0.003(4) 0.002(3)
C76 0.043(5) 0.052(4) 0.053(5) -0.004(3) 0.008(4) 0.007(3)
C77 0.037(4) 0.028(3) 0.048(4) -0.003(3) 0.009(3) -0.008(3)
C78 0.042(4) 0.030(3) 0.042(4) -0.005(3) 0.003(3) -0.001(3)
C79 0.040(4) 0.025(3) 0.061(4) 0.002(3) 0.004(3) 0.010(3)
C80 0.044(4) 0.030(3) 0.057(4) 0.007(3) 0.005(3) 0.013(3)
C81 0.035(4) 0.033(3) 0.049(4) -0.009(3) 0.004(3) 0.000(3)
C82 0.038(4) 0.031(3) 0.042(4) -0.015(3) 0.005(3) 0.002(3)
C83 0.200(17) 0.124(10) 0.26(2) -0.091(11) 0.179(16) -0.082(11)
C84 0.081(9) 0.099(9) 0.209(15) 0.013(9) 0.038(10) 0.023(7)
C85 0.089(9) 0.135(10) 0.123(10) -0.013(8) 0.011(8) -0.027(8)
C86 0.137(12) 0.070(7) 0.177(13) 0.002(8) -0.023(10) 0.011(7)
C87 0.204(9) 0.209(8) 0.200(8) 0.007(5) 0.015(5) -0.001(5)
C88 0.151(14) 0.34(2) 0.113(11) 0.073(13) 0.077(10) 0.133(15)
C89 0.123(13) 0.227(17) 0.124(12) -0.040(11) -0.013(10) 0.034(12)
C90 0.215(19) 0.156(12) 0.116(12) -0.001(9) 0.048(12) 0.049(12)

loop_
_atom_type_symbol
_atom_type_description
_atom_type_scat_dispersion_real
_atom_type_scat_dispersion_imag
_atom_type_scat_source
C C 0.0033 0.0016 'International Tables Vol C Tables 4.2.6.8 and 6.1.1.4'
H H 0.0000 0.0000 'International Tables Vol C Tables 4.2.6.8 and 6.1.1.4'
N N 0.0061 0.0033 'International Tables Vol C Tables 4.2.6.8 and 6.1.1.4'
O O 0.0106 0.0060 'International Tables Vol C Tables 4.2.6.8 and 6.1.1.4'
Na Na 0.0362 0.0249 'International Tables Vol C Tables 4.2.6.8 and 6.1.1.4'
Co Co 0.3494 0.9721 'International Tables Vol C Tables 4.2.6.8 and 6.1.1.4'

loop_
_exptl_crystal_face_index_h
_exptl_crystal_face_index_k
_exptl_crystal_face_index_l
_exptl_crystal_face_perp_dist
8 -1 -39 0.0264
1 -20 -2 0.0757
31 -1 -9 0.0216
-4 20 3 0.0754
-31 0 9 0.0364
-24 -1 -23 0.0262
24 1 23 0.0262
3 -4 -39 0.0203
-3 4 39 0.0203

loop_
_geom_angle_atom_site_label_1
_geom_angle_atom_site_label_2
_geom_angle_atom_site_label_3
_geom_angle
N1 Co1 O2 177.66(19)
N1 Co1 N2 86.3(2)
O2 Co1 N2 95.0(2)
N1 Co1 O1 95.4(2)
O2 Co1 O1 83.21(17)
N2 Co1 O1 176.85(19)
N1 Co1 Na2 93.59(15)
O2 Co1 Na2 84.06(12)
N2 Co1 Na2 125.13(15)
O1 Co1 Na2 52.20(11)
N1 Co1 Na1 136.62(17)
O2 Co1 Na1 41.96(13)
N2 Co1 Na1 136.94(17)
O1 Co1 Na1 41.25(12)
Na2 Co1 Na1 61.89(5)
N3 Co2 O6 177.6(2)
N3 Co2 N4 86.9(2)
O6 Co2 N4 95.5(2)
N3 Co2 O5 94.62(19)
O6 Co2 O5 82.97(17)
N4 Co2 O5 175.90(18)
N3 Co2 Na1 88.97(14)
O6 Co2 Na1 89.60(12)
N4 Co2 Na1 125.38(14)
O5 Co2 Na1 50.95(11)
N3 Co2 Na2 135.52(15)
O6 Co2 Na2 42.09(13)
N4 Co2 Na2 136.94(16)
O5 Co2 Na2 41.08(12)
Na1 Co2 Na2 61.90(5)
O12 Na1 O1 149.82(18)
O12 Na1 O5 92.67(15)
O1 Na1 O5 85.90(14)
O12 Na1 O2 145.08(17)
O1 Na1 O2 62.70(14)
O5 Na1 O2 105.99(15)
O12 Na1 O3 85.60(15)
O1 Na1 O3 64.26(14)
O5 Na1 O3 89.31(14)
O2 Na1 O3 123.03(15)
O12 Na1 O4 83.09(15)
O1 Na1 O4 125.37(16)
O5 Na1 O4 111.70(14)
O2 Na1 O4 62.76(14)
O3 Na1 O4 156.49(14)
O12 Na1 Co2 86.19(11)
O1 Na1 Co2 109.58(11)
O5 Na1 Co2 37.71(9)
O2 Na1 Co2 90.89(11)
O3 Na1 Co2 125.70(11)
O4 Na1 Co2 74.05(10)
O12 Na1 C23 75.99(15)
O1 Na1 C23 92.05(15)
O5 Na1 C23 23.91(13)
O2 Na1 C23 128.86(15)
O3 Na1 C23 71.32(14)
O4 Na1 C23 125.08(15)
Co2 Na1 C23 54.62(10)
O12 Na1 Na2 136.65(12)
O1 Na1 Na2 45.97(10)
O5 Na1 Na2 44.46(10)
O2 Na1 Na2 70.16(11)
O3 Na1 Na2 87.45(11)
O4 Na1 Na2 114.75(12)
Co2 Na1 Na2 63.99(5)
C23 Na1 Na2 61.29(12)
O12 Na1 Co1 169.82(12)
O1 Na1 Co1 31.83(10)
O5 Na1 Co1 97.50(11)
O2 Na1 Co1 30.87(10)
O3 Na1 Co1 94.00(11)
O4 Na1 Co1 93.56(11)
Co2 Na1 Co1 102.18(6)
C23 Na1 Co1 113.54(12)
Na2 Na1 Co1 53.39(5)
O10 Na2 O5 151.37(19)
O10 Na2 O6 142.93(18)
O5 Na2 O6 62.85(14)
O10 Na2 O1 90.38(15)
O5 Na2 O1 85.92(14)
O6 Na2 O1 112.54(15)
O10 Na2 O7 87.04(17)
O5 Na2 O7 64.55(14)
O6 Na2 O7 120.48(16)
O1 Na2 O7 89.12(14)
O10 Na2 O8 80.86(17)
O5 Na2 O8 125.93(16)
O6 Na2 O8 63.11(15)
O1 Na2 O8 116.51(15)
O7 Na2 O8 151.48(15)
O10 Na2 Co1 83.41(12)
O5 Na2 Co1 109.80(11)
O6 Na2 Co1 96.66(11)
O1 Na2 Co1 38.39(9)
O7 Na2 Co1 126.17(11)
O8 Na2 Co1 78.13(11)
O10 Na2 Na1 135.04(13)
O5 Na2 Na1 45.52(10)
O6 Na2 Na1 75.02(11)
O1 Na2 Na1 44.95(10)
O7 Na2 Na1 87.39(11)
O8 Na2 Na1 119.23(13)
Co1 Na2 Na1 64.72(5)
O10 Na2 Co2 170.85(13)
O5 Na2 Co2 31.81(9)
O6 Na2 Co2 31.18(10)
O1 Na2 Co2 98.73(11)
O7 Na2 Co2 93.84(11)
O8 Na2 Co2 94.27(12)
Co1 Na2 Co2 103.26(6)
Na1 Na2 Co2 54.11(5)
O18 Na3 O16 83.10(18)
O18 Na3 O14 104.59(18)
O16 Na3 O14 169.89(18)
O18 Na3 O13 167.5(2)
O16 Na3 O13 105.89(17)
O14 Na3 O13 67.62(16)
O18 Na3 O15 113.0(2)
O16 Na3 O15 65.61(15)
O14 Na3 O15 104.90(15)
O13 Na3 O15 79.01(17)
O18 Na3 O17 66.1(2)
O16 Na3 O17 110.27(18)
O14 Na3 O17 79.19(16)
O13 Na3 O17 102.24(19)
O15 Na3 O17 175.86(19)
O18 Na3 N6 70.5(3)
O16 Na3 N6 110.02(17)
O14 Na3 N6 67.45(16)
O13 Na3 N6 113.1(2)
O15 Na3 N6 67.91(19)
O17 Na3 N6 114.8(2)
O18 Na3 N5 110.0(3)
O16 Na3 N5 68.73(17)
O14 Na3 N5 113.61(18)
O13 Na3 N5 66.7(2)
O15 Na3 N5 110.62(19)
O17 Na3 N5 66.7(2)
N6 Na3 N5 178.5(2)
O22 Na4 O20 77.18(16)
O22 Na4 O24 153.84(18)
O20 Na4 O24 119.75(17)
O22 Na4 O21 67.27(16)
O20 Na4 O21 111.43(15)
O24 Na4 O21 87.22(15)
O22 Na4 O23 99.87(17)
O20 Na4 O23 167.80(17)
O24 Na4 O23 67.57(14)
O21 Na4 O23 77.59(15)
O22 Na4 O19 111.44(17)
O20 Na4 O19 66.40(14)
O24 Na4 O19 94.23(15)
O21 Na4 O19 177.79(16)
O23 Na4 O19 104.50(14)
O22 Na4 N8 107.11(16)
O20 Na4 N8 68.29(15)
O24 Na4 N8 66.58(14)
O21 Na4 N8 69.25(16)
O23 Na4 N8 123.63(16)
O19 Na4 N8 109.81(16)
O22 Na4 N7 69.21(16)
O20 Na4 N7 102.56(16)
O24 Na4 N7 120.52(15)
O21 Na4 N7 115.33(17)
O23 Na4 N7 65.53(15)
O19 Na4 N7 65.30(15)
N8 Na4 N7 170.84(17)
C1 O1 Co1 123.3(3)
C1 O1 Na1 125.1(3)
Co1 O1 Na1 106.91(18)
C1 O1 Na2 110.6(3)
Co1 O1 Na2 89.42(15)
Na1 O1 Na2 89.08(14)
C20 O2 Co1 127.5(4)
C20 O2 Na1 125.1(4)
Co1 O2 Na1 107.17(19)
C2 O3 C21 117.1(4)
C2 O3 Na1 118.9(3)
C21 O3 Na1 122.7(3)
C19 O4 C22 117.2(5)
C19 O4 Na1 118.7(4)
C22 O4 Na1 123.9(4)
C23 O5 Co2 122.7(3)
C23 O5 Na2 124.8(3)
Co2 O5 Na2 107.12(18)
C23 O5 Na1 109.5(3)
Co2 O5 Na1 91.34(15)
Na2 O5 Na1 90.02(14)
C42 O6 Co2 127.0(4)
C42 O6 Na2 125.5(4)
Co2 O6 Na2 106.74(18)
C24 O7 C43 117.4(5)
C24 O7 Na2 120.5(3)
C43 O7 Na2 121.7(4)
C41 O8 C44 116.6(5)
C41 O8 Na2 119.6(4)
C44 O8 Na2 122.9(4)
C45 O10 Na2 141.0(4)
C46 O12 Na1 139.1(4)
C48 O13 C49 116.5(6)
C48 O13 Na3 113.4(5)
C49 O13 Na3 110.8(4)
C51 O14 C50 114.0(5)
C51 O14 Na3 114.4(4)
C50 O14 Na3 111.5(4)
C54 O15 C55 112.6(5)
C54 O15 Na3 112.3(4)
C55 O15 Na3 112.5(4)
C56 O16 C57 112.7(5)
C56 O16 Na3 115.8(4)
C57 O16 Na3 111.1(4)
C61 O17 C60 112.4(9)
C61 O17 Na3 114.5(6)
C60 O17 Na3 115.4(5)
C63 O18 C62 117.2(8)
C63 O18 Na3 111.4(7)
C62 O18 Na3 111.4(5)
C67 O19 C66 111.4(5)
C67 O19 Na4 112.4(4)
C66 O19 Na4 115.7(4)
C68 O20 C69 114.0(5)
C68 O20 Na4 113.0(3)
C69 O20 Na4 109.9(3)
C73 O21 C72 113.5(5)
C73 O21 Na4 110.9(4)
C72 O21 Na4 112.5(4)
C74 O22 C75 114.4(5)
C74 O22 Na4 115.9(4)
C75 O22 Na4 113.0(3)
C78 O23 C79 113.7(4)
C78 O23 Na4 116.7(3)
C79 O23 Na4 103.0(3)
C80 O24 C81 111.8(4)
C80 O24 Na4 116.3(4)
C81 O24 Na4 122.5(3)
C86 O25 C83 102.8(9)
C87 O26 C90 92.5(11)
C8 N1 C7 117.9(5)
C8 N1 Co1 114.9(4)
C7 N1 Co1 126.9(4)
C14 N2 C13 122.7(6)
C14 N2 Co1 125.1(4)
C13 N2 Co1 111.9(4)
C30 N3 C29 118.7(5)
C30 N3 Co2 113.4(4)
C29 N3 Co2 127.5(4)
C36 N4 C35 122.1(5)
C36 N4 Co2 125.9(4)
C35 N4 Co2 112.0(4)
C47 N5 C58 113.9(8)
C47 N5 C59 110.0(7)
C58 N5 C59 110.7(7)
C47 N5 Na3 108.7(5)
C58 N5 Na3 106.8(4)
C59 N5 Na3 106.4(5)
C53 N6 C52 110.1(8)
C53 N6 C64 113.0(8)
C52 N6 C64 113.3(7)
C53 N6 Na3 107.7(5)
C52 N6 Na3 108.5(4)
C64 N6 Na3 103.8(5)
C65 N7 C77 110.6(5)
C65 N7 C76 112.9(5)
C77 N7 C76 111.1(5)
C65 N7 Na4 108.8(4)
C77 N7 Na4 109.1(4)
C76 N7 Na4 104.1(4)
C82 N8 C70 111.6(5)
C82 N8 C71 113.1(5)
C70 N8 C71 109.2(4)
C82 N8 Na4 106.4(3)
C70 N8 Na4 108.9(3)
C71 N8 Na4 107.5(3)
O1 C1 C6 124.8(5)
O1 C1 C2 116.6(5)
C6 C1 C2 118.7(5)
O3 C2 C3 124.0(5)
O3 C2 C1 115.1(5)
C3 C2 C1 120.8(6)
C2 C3 C4 119.9(6)
C2 C3 H3 120.0
C4 C3 H3 120.0
C5 C4 C3 119.8(6)
C5 C4 H4 120.1
C3 C4 H4 120.1
C4 C5 C6 120.6(6)
C4 C5 H5 119.7
C6 C5 H5 119.7
C1 C6 C5 120.1(6)
C1 C6 C7 122.3(5)
C5 C6 C7 117.4(5)
N1 C7 C6 112.4(5)
N1 C7 C45 112.8(5)
C6 C7 C45 109.1(4)
N1 C7 H7 107.4
C6 C7 H7 107.4
C45 C7 H7 107.4
N1 C8 C9 128.8(7)
N1 C8 C13 113.8(6)
C9 C8 C13 117.4(6)
C10 C9 C8 120.2(7)
C10 C9 H9 119.9
C8 C9 H9 119.9
C11 C10 C9 121.3(7)
C11 C10 H10 119.3
C9 C10 H10 119.3
C10 C11 C12 120.1(7)
C10 C11 H11 120.0
C12 C11 H11 120.0
C11 C12 C13 118.9(7)
C11 C12 H12 120.5
C13 C12 H12 120.5
C12 C13 C8 121.8(6)
C12 C13 N2 125.6(7)
C8 C13 N2 112.5(5)
N2 C14 C15 125.4(6)
N2 C14 H14 117.3
C15 C14 H14 117.3
C16 C15 C20 119.6(7)
C16 C15 C14 118.4(7)
C20 C15 C14 122.1(6)
C17 C16 C15 121.3(8)
C17 C16 H16 119.3
C15 C16 H16 119.3
C16 C17 C18 119.9(7)
C16 C17 H17 120.0
C18 C17 H17 120.0
C19 C18 C17 119.5(7)
C19 C18 H18 120.3
C17 C18 H18 120.3
C18 C19 O4 124.1(6)
C18 C19 C20 121.7(6)
O4 C19 C20 114.2(5)
O2 C20 C15 124.2(6)
O2 C20 C19 117.8(5)
C15 C20 C19 118.0(6)
O3 C21 H21A 109.5
O3 C21 H21B 109.5
H21A C21 H21B 109.5
O3 C21 H21C 109.5
H21A C21 H21C 109.5
H21B C21 H21C 109.5
O4 C22 H22A 109.5
O4 C22 H22B 109.5
H22A C22 H22B 109.5
O4 C22 H22C 109.5
H22A C22 H22C 109.5
H22B C22 H22C 109.5
O5 C23 C28 124.9(5)
O5 C23 C24 116.2(5)
C28 C23 C24 118.9(5)
O5 C23 Na1 46.6(2)
C28 C23 Na1 103.9(3)
C24 C23 Na1 118.0(3)
O7 C24 C25 125.2(6)
O7 C24 C23 113.8(5)
C25 C24 C23 120.9(6)
C26 C25 C24 119.6(6)
C26 C25 H25 120.2
C24 C25 H25 120.2
C25 C26 C27 120.4(6)
C25 C26 H26 119.8
C27 C26 H26 119.8
C26 C27 C28 121.3(6)
C26 C27 H27 119.3
C28 C27 H27 119.3
C23 C28 C27 118.9(5)
C23 C28 C29 121.8(5)
C27 C28 C29 119.2(5)
N3 C29 C28 114.0(5)
N3 C29 C46 113.4(4)
C28 C29 C46 107.2(4)
N3 C29 H29 107.3
C28 C29 H29 107.3
C46 C29 H29 107.3
N3 C30 C31 127.0(6)
N3 C30 C35 115.4(5)
C31 C30 C35 117.6(6)
C32 C31 C30 120.4(6)
C32 C31 H31 119.8
C30 C31 H31 119.8
C33 C32 C31 120.6(6)
C33 C32 H32 119.7
C31 C32 H32 119.7
C32 C33 C34 119.6(6)
C32 C33 H33 120.2
C34 C33 H33 120.2
C35 C34 C33 121.0(6)
C35 C34 H34 119.5
C33 C34 H34 119.5
C34 C35 C30 120.7(6)
C34 C35 N4 127.3(6)
C30 C35 N4 112.0(5)
N4 C36 C37 125.1(6)
N4 C36 H36 117.4
C37 C36 H36 117.4
C42 C37 C36 122.8(6)
C42 C37 C38 118.6(6)
C36 C37 C38 118.5(6)
C39 C38 C37 120.1(7)
C39 C38 H38 120.0
C37 C38 H38 120.0
C38 C39 C40 121.9(7)
C38 C39 H39 119.1
C40 C39 H39 119.1
C41 C40 C39 117.9(7)
C41 C40 H40 121.0
C39 C40 H40 121.0
C40 C41 O8 123.9(6)
C40 C41 C42 122.1(7)
O8 C41 C42 114.0(6)
O6 C42 C37 123.6(5)
O6 C42 C41 117.2(6)
C37 C42 C41 119.1(6)
O7 C43 H43A 109.5
O7 C43 H43B 109.5
H43A C43 H43B 109.5
O7 C43 H43C 109.5
H43A C43 H43C 109.5
H43B C43 H43C 109.5
O8 C44 H44A 109.5
O8 C44 H44B 109.5
H44A C44 H44B 109.5
O8 C44 H44C 109.5
H44A C44 H44C 109.5
H44B C44 H44C 109.5
O9 C45 O10 126.3(5)
O9 C45 C7 117.3(5)
O10 C45 C7 116.3(5)
O11 C46 O12 128.8(5)
O11 C46 C29 115.7(5)
O12 C46 C29 115.4(5)
N5 C47 C48 111.2(7)
N5 C47 H47A 109.4
C48 C47 H47A 109.4
N5 C47 H47B 109.4
C48 C47 H47B 109.4
H47A C47 H47B 108.0
O13 C48 C47 113.0(8)
O13 C48 H48A 109.0
C47 C48 H48A 109.0
O13 C48 H48B 109.0
C47 C48 H48B 109.0
H48A C48 H48B 107.8
O13 C49 C50 107.9(5)
O13 C49 H49A 110.1
C50 C49 H49A 110.1
O13 C49 H49B 110.1
C50 C49 H49B 110.1
H49A C49 H49B 108.4
O14 C50 C49 107.8(6)
O14 C50 H50A 110.1
C49 C50 H50A 110.1
O14 C50 H50B 110.1
C49 C50 H50B 110.1
H50A C50 H50B 108.5
O14 C51 C52 112.7(6)
O14 C51 H51A 109.0
C52 C51 H51A 109.0
O14 C51 H51B 109.0
C52 C51 H51B 109.0
H51A C51 H51B 107.8
N6 C52 C51 111.8(6)
N6 C52 H52A 109.3
C51 C52 H52A 109.3
N6 C52 H52B 109.3
C51 C52 H52B 109.3
H52A C52 H52B 107.9
N6 C53 C54 112.4(7)
N6 C53 H53A 109.1
C54 C53 H53A 109.1
N6 C53 H53B 109.1
C54 C53 H53B 109.1
H53A C53 H53B 107.8
O15 C54 C53 113.4(8)
O15 C54 H54A 108.9
C53 C54 H54A 108.9
O15 C54 H54B 108.9
C53 C54 H54B 108.9
H54A C54 H54B 107.7
O15 C55 C56 107.2(5)
O15 C55 H55A 110.3
C56 C55 H55A 110.3
O15 C55 H55B 110.3
C56 C55 H55B 110.3
H55A C55 H55B 108.5
O16 C56 C55 105.2(6)
O16 C56 H56A 110.7
C55 C56 H56A 110.7
O16 C56 H56B 110.7
C55 C56 H56B 110.7
H56A C56 H56B 108.8
O16 C57 C58 113.0(6)
O16 C57 H57A 109.0
C58 C57 H57A 109.0
O16 C57 H57B 109.0
C58 C57 H57B 109.0
H57A C57 H57B 107.8
N5 C58 C57 112.5(7)
N5 C58 H58A 109.1
C57 C58 H58A 109.1
N5 C58 H58B 109.1
C57 C58 H58B 109.1
H58A C58 H58B 107.8
C60 C59 N5 114.0(7)
C60 C59 H59A 108.8
N5 C59 H59A 108.8
C60 C59 H59B 108.8
N5 C59 H59B 108.8
H59A C59 H59B 107.6
O17 C60 C59 109.0(8)
O17 C60 H60A 109.9
C59 C60 H60A 109.9
O17 C60 H60B 109.9
C59 C60 H60B 109.9
H60A C60 H60B 108.3
O17 C61 C62 109.5(9)
O17 C61 H61A 109.8
C62 C61 H61A 109.8
O17 C61 H61B 109.8
C62 C61 H61B 109.8
H61A C61 H61B 108.2
C61 C62 O18 109.0(8)
C61 C62 H62A 109.9
O18 C62 H62A 109.9
C61 C62 H62B 109.9
O18 C62 H62B 109.9
H62A C62 H62B 108.3
O18 C63 C64 116.0(8)
O18 C63 H63A 108.3
C64 C63 H63A 108.3
O18 C63 H63B 108.3
C64 C63 H63B 108.3
H63A C63 H63B 107.4
C63 C64 N6 113.9(8)
C63 C64 H64A 108.8
N6 C64 H64A 108.8
C63 C64 H64B 108.8
N6 C64 H64B 108.8
H64A C64 H64B 107.7
N7 C65 C66 112.4(5)
N7 C65 H65A 109.1
C66 C65 H65A 109.1
N7 C65 H65B 109.1
C66 C65 H65B 109.1
H65A C65 H65B 107.9
O19 C66 C65 111.9(5)
O19 C66 H66A 109.2
C65 C66 H66A 109.2
O19 C66 H66B 109.2
C65 C66 H66B 109.2
H66A C66 H66B 107.9
O19 C67 C68 108.5(5)
O19 C67 H67A 110.0
C68 C67 H67A 110.0
O19 C67 H67B 110.0
C68 C67 H67B 110.0
H67A C67 H67B 108.4
O20 C68 C67 106.7(5)
O20 C68 H68A 110.4
C67 C68 H68A 110.4
O20 C68 H68B 110.4
C67 C68 H68B 110.4
H68A C68 H68B 108.6
O20 C69 C70 112.8(5)
O20 C69 H69A 109.0
C70 C69 H69A 109.0
O20 C69 H69B 109.0
C70 C69 H69B 109.0
H69A C69 H69B 107.8
N8 C70 C69 110.9(5)
N8 C70 H70A 109.5
C69 C70 H70A 109.5
N8 C70 H70B 109.5
C69 C70 H70B 109.5
H70A C70 H70B 108.0
N8 C71 C72 116.0(5)
N8 C71 H71A 108.3
C72 C71 H71A 108.3
N8 C71 H71B 108.3
C72 C71 H71B 108.3
H71A C71 H71B 107.4
O21 C72 C71 114.9(6)
O21 C72 H72A 108.5
C71 C72 H72A 108.5
O21 C72 H72B 108.5
C71 C72 H72B 108.5
H72A C72 H72B 107.5
O21 C73 C74 109.0(5)
O21 C73 H73A 109.9
C74 C73 H73A 109.9
O21 C73 H73B 109.9
C74 C73 H73B 109.9
H73A C73 H73B 108.3
O22 C74 C73 105.0(5)
O22 C74 H74A 110.7
C73 C74 H74A 110.7
O22 C74 H74B 110.7
C73 C74 H74B 110.7
H74A C74 H74B 108.8
O22 C75 C76 113.5(6)
O22 C75 H75A 108.9
C76 C75 H75A 108.9
O22 C75 H75B 108.9
C76 C75 H75B 108.9
H75A C75 H75B 107.7
N7 C76 C75 111.2(6)
N7 C76 H76A 109.4
C75 C76 H76A 109.4
N7 C76 H76B 109.4
C75 C76 H76B 109.4
H76A C76 H76B 108.0
N7 C77 C78 111.9(5)
N7 C77 H77A 109.2
C78 C77 H77A 109.2
N7 C77 H77B 109.2
C78 C77 H77B 109.2
H77A C77 H77B 107.9
O23 C78 C77 114.5(5)
O23 C78 H78A 108.6
C77 C78 H78A 108.6
O23 C78 H78B 108.6
C77 C78 H78B 108.6
H78A C78 H78B 107.6
O23 C79 C80 107.2(5)
O23 C79 H79A 110.3
C80 C79 H79A 110.3
O23 C79 H79B 110.3
C80 C79 H79B 110.3
H79A C79 H79B 108.5
O24 C80 C79 108.4(5)
O24 C80 H80A 110.0
C79 C80 H80A 110.0
O24 C80 H80B 110.0
C79 C80 H80B 110.0
H80A C80 H80B 108.4
O24 C81 C82 109.6(5)
O24 C81 H81A 109.8
C82 C81 H81A 109.8
O24 C81 H81B 109.8
C82 C81 H81B 109.8
H81A C81 H81B 108.2
N8 C82 C81 114.6(5)
N8 C82 H82A 108.6
C81 C82 H82A 108.6
N8 C82 H82B 108.6
C81 C82 H82B 108.6
H82A C82 H82B 107.6
O25 C83 C84 100.9(10)
O25 C83 H83A 111.6
C84 C83 H83A 111.6
O25 C83 H83B 111.6
C84 C83 H83B 111.6
H83A C83 H83B 109.4
C85 C84 C83 103.1(11)
C85 C84 H84A 111.1
C83 C84 H84A 111.1
C85 C84 H84B 111.1
C83 C84 H84B 111.1
H84A C84 H84B 109.1
C86 C85 C84 103.0(10)
C86 C85 H85A 111.2
C84 C85 H85A 111.2
C86 C85 H85B 111.2
C84 C85 H85B 111.2
H85A C85 H85B 109.1
O25 C86 C85 111.1(11)
O25 C86 H86A 109.4
C85 C86 H86A 109.4
O25 C86 H86B 109.4
C85 C86 H86B 109.4
H86A C86 H86B 108.0
O26 C87 C88 104.3(15)
O26 C87 H87A 110.9
C88 C87 H87A 110.9
O26 C87 H87B 110.9
C88 C87 H87B 110.9
H87A C87 H87B 108.9
C89 C88 C87 100.4(13)
C89 C88 H88A 111.7
C87 C88 H88A 111.7
C89 C88 H88B 111.7
C87 C88 H88B 111.7
H88A C88 H88B 109.5
C88 C89 C90 105.3(13)
C88 C89 H89A 110.7
C90 C89 H89A 110.7
C88 C89 H89B 110.7
C90 C89 H89B 110.7
H89A C89 H89B 108.8
C89 C90 O26 103.6(11)
C89 C90 H90A 111.0
O26 C90 H90A 111.0
C89 C90 H90B 111.0
O26 C90 H90B 111.0
H90A C90 H90B 109.0

loop_
_geom_bond_atom_site_label_1
_geom_bond_atom_site_label_2
_geom_bond_distance
Co1 N1 1.809(5)
Co1 O2 1.842(4)
Co1 N2 1.863(5)
Co1 O1 1.891(4)
Co1 Na2 3.045(2)
Co1 Na1 3.431(2)
Co2 N3 1.833(5)
Co2 O6 1.843(4)
Co2 N4 1.851(5)
Co2 O5 1.880(4)
Co2 Na1 3.073(2)
Co2 Na2 3.409(2)
Na1 O12 2.266(4)
Na1 O1 2.364(4)
Na1 O5 2.387(4)
Na1 O2 2.401(4)
Na1 O3 2.519(4)
Na1 O4 2.562(5)
Na1 C23 3.098(5)
Na1 Na2 3.346(3)
Na2 O10 2.265(5)
Na2 O5 2.344(4)
Na2 O6 2.386(4)
Na2 O1 2.406(4)
Na2 O7 2.453(5)
Na2 O8 2.529(5)
Na3 O18 2.460(6)
Na3 O16 2.467(4)
Na3 O14 2.490(4)
Na3 O13 2.504(5)
Na3 O15 2.536(5)
Na3 O17 2.547(5)
Na3 N6 2.718(6)
Na3 N5 2.719(6)
Na4 O22 2.348(5)
Na4 O20 2.433(4)
Na4 O24 2.438(4)
Na4 O21 2.529(5)
Na4 O23 2.548(4)
Na4 O19 2.580(5)
Na4 N8 2.709(5)
Na4 N7 2.816(6)
O1 C1 1.339(7)
O2 C20 1.317(7)
O3 C2 1.368(7)
O3 C21 1.428(6)
O4 C19 1.373(7)
O4 C22 1.425(7)
O5 C23 1.332(6)
O6 C42 1.321(7)
O7 C24 1.369(7)
O7 C43 1.430(7)
O8 C41 1.379(8)
O8 C44 1.428(7)
O9 C45 1.233(7)
O10 C45 1.261(7)
O11 C46 1.227(7)
O12 C46 1.253(7)
O13 C48 1.413(9)
O13 C49 1.416(8)
O14 C51 1.414(8)
O14 C50 1.418(8)
O15 C54 1.420(9)
O15 C55 1.427(8)
O16 C56 1.400(7)
O16 C57 1.411(9)
O17 C61 1.335(11)
O17 C60 1.428(12)
O18 C63 1.366(12)
O18 C62 1.470(11)
O19 C67 1.416(7)
O19 C66 1.432(7)
O20 C68 1.425(7)
O20 C69 1.442(7)
O21 C73 1.401(7)
O21 C72 1.407(7)
O22 C74 1.430(7)
O22 C75 1.436(8)
O23 C78 1.410(7)
O23 C79 1.430(7)
O24 C80 1.421(6)
O24 C81 1.422(7)
O25 C86 1.373(12)
O25 C83 1.471(15)
O26 C87 1.430(18)
O26 C90 1.484(15)
N1 C8 1.374(8)
N1 C7 1.474(8)
N2 C14 1.320(8)
N2 C13 1.415(8)
N3 C30 1.361(7)
N3 C29 1.456(7)
N4 C36 1.302(8)
N4 C35 1.428(7)
N5 C47 1.457(12)
N5 C58 1.458(9)
N5 C59 1.499(11)
N6 C53 1.453(11)
N6 C52 1.453(9)
N6 C64 1.524(12)
N7 C65 1.471(8)
N7 C77 1.474(7)
N7 C76 1.476(8)
N8 C82 1.454(7)
N8 C70 1.470(7)
N8 C71 1.475(7)
C1 C6 1.376(8)
C1 C2 1.420(8)
C2 C3 1.381(8)
C3 C4 1.387(8)
C3 H3 0.9500
C4 C5 1.381(9)
C4 H4 0.9500
C5 C6 1.409(8)
C5 H5 0.9500
C6 C7 1.521(8)
C7 C45 1.566(8)
C7 H7 1.0000
C8 C9 1.399(8)
C8 C13 1.413(9)
C9 C10 1.382(9)
C9 H9 0.9500
C10 C11 1.380(10)
C10 H10 0.9500
C11 C12 1.383(10)
C11 H11 0.9500
C12 C13 1.391(9)
C12 H12 0.9500
C14 C15 1.411(9)
C14 H14 0.9500
C15 C16 1.396(10)
C15 C20 1.401(9)
C16 C17 1.359(11)
C16 H16 0.9500
C17 C18 1.402(10)
C17 H17 0.9500
C18 C19 1.366(9)
C18 H18 0.9500
C19 C20 1.408(9)
C21 H21A 0.9800
C21 H21B 0.9800
C21 H21C 0.9800
C22 H22A 0.9800
C22 H22B 0.9800
C22 H22C 0.9800
C23 C28 1.397(8)
C23 C24 1.421(8)
C24 C25 1.388(8)
C25 C26 1.376(9)
C25 H25 0.9500
C26 C27 1.384(8)
C26 H26 0.9500
C27 C28 1.402(8)
C27 H27 0.9500
C28 C29 1.500(8)
C29 C46 1.590(7)
C29 H29 1.0000
C30 C31 1.413(8)
C30 C35 1.413(8)
C31 C32 1.407(9)
C31 H31 0.9500
C32 C33 1.372(10)
C32 H32 0.9500
C33 C34 1.392(9)
C33 H33 0.9500
C34 C35 1.383(8)
C34 H34 0.9500
C36 C37 1.416(9)
C36 H36 0.9500
C37 C42 1.397(9)
C37 C38 1.417(9)
C38 C39 1.365(10)
C38 H38 0.9500
C39 C40 1.403(10)
C39 H39 0.9500
C40 C41 1.366(9)
C40 H40 0.9500
C41 C42 1.409(8)
C43 H43A 0.9800
C43 H43B 0.9800
C43 H43C 0.9800
C44 H44A 0.9800
C44 H44B 0.9800
C44 H44C 0.9800
C47 C48 1.466(13)
C47 H47A 0.9900
C47 H47B 0.9900
C48 H48A 0.9900
C48 H48B 0.9900
C49 C50 1.481(10)
C49 H49A 0.9900
C49 H49B 0.9900
C50 H50A 0.9900
C50 H50B 0.9900
C51 C52 1.502(9)
C51 H51A 0.9900
C51 H51B 0.9900
C52 H52A 0.9900
C52 H52B 0.9900
C53 C54 1.492(15)
C53 H53A 0.9900
C53 H53B 0.9900
C54 H54A 0.9900
C54 H54B 0.9900
C55 C56 1.509(9)
C55 H55A 0.9900
C55 H55B 0.9900
C56 H56A 0.9900
C56 H56B 0.9900
C57 C58 1.499(11)
C57 H57A 0.9900
C57 H57B 0.9900
C58 H58A 0.9900
C58 H58B 0.9900
C59 C60 1.452(12)
C59 H59A 0.9900
C59 H59B 0.9900
C60 H60A 0.9900
C60 H60B 0.9900
C61 C62 1.441(14)
C61 H61A 0.9900
C61 H61B 0.9900
C62 H62A 0.9900
C62 H62B 0.9900
C63 C64 1.484(13)
C63 H63A 0.9900
C63 H63B 0.9900
C64 H64A 0.9900
C64 H64B 0.9900
C65 C66 1.501(9)
C65 H65A 0.9900
C65 H65B 0.9900
C66 H66A 0.9900
C66 H66B 0.9900
C67 C68 1.498(9)
C67 H67A 0.9900
C67 H67B 0.9900
C68 H68A 0.9900
C68 H68B 0.9900
C69 C70 1.494(9)
C69 H69A 0.9900
C69 H69B 0.9900
C70 H70A 0.9900
C70 H70B 0.9900
C71 C72 1.505(9)
C71 H71A 0.9900
C71 H71B 0.9900
C72 H72A 0.9900
C72 H72B 0.9900
C73 C74 1.488(9)
C73 H73A 0.9900
C73 H73B 0.9900
C74 H74A 0.9900
C74 H74B 0.9900
C75 C76 1.514(9)
C75 H75A 0.9900
C75 H75B 0.9900
C76 H76A 0.9900
C76 H76B 0.9900
C77 C78 1.500(8)
C77 H77A 0.9900
C77 H77B 0.9900
C78 H78A 0.9900
C78 H78B 0.9900
C79 C80 1.501(9)
C79 H79A 0.9900
C79 H79B 0.9900
C80 H80A 0.9900
C80 H80B 0.9900
C81 C82 1.504(8)
C81 H81A 0.9900
C81 H81B 0.9900
C82 H82A 0.9900
C82 H82B 0.9900
C83 C84 1.490(19)
C83 H83A 0.9900
C83 H83B 0.9900
C84 C85 1.487(14)
C84 H84A 0.9900
C84 H84B 0.9900
C85 C86 1.445(14)
C85 H85A 0.9900
C85 H85B 0.9900
C86 H86A 0.9900
C86 H86B 0.9900
C87 C88 1.48(2)
C87 H87A 0.9900
C87 H87B 0.9900
C88 C89 1.436(16)
C88 H88A 0.9900
C88 H88B 0.9900
C89 C90 1.479(17)
C89 H89A 0.9900
C89 H89B 0.9900
C90 H90A 0.9900
C90 H90B 0.9900

loop_
_geom_torsion_atom_site_label_1
_geom_torsion_atom_site_label_2
_geom_torsion_atom_site_label_3
_geom_torsion_atom_site_label_4
_geom_torsion
N1 Co1 O1 C1 24.1(4)
O2 Co1 O1 C1 -157.8(4)
Na2 Co1 O1 C1 114.5(4)
Na1 Co1 O1 C1 -156.6(4)
N1 Co1 O1 Na1 -179.25(18)
O2 Co1 O1 Na1 -1.12(16)
Na2 Co1 O1 Na1 -88.86(17)
N1 Co1 O1 Na2 -90.39(18)
O2 Co1 O1 Na2 87.74(15)
Na1 Co1 O1 Na2 88.86(17)
N2 Co1 O2 C20 4.0(4)
O1 Co1 O2 C20 -173.4(4)
Na2 Co1 O2 C20 -120.9(4)
Na1 Co1 O2 C20 -174.5(5)
N2 Co1 O2 Na1 178.51(18)
O1 Co1 O2 Na1 1.11(16)
Na2 Co1 O2 Na1 53.64(13)
N3 Co2 O5 C23 29.4(4)
O6 Co2 O5 C23 -150.5(4)
Na1 Co2 O5 C23 114.3(4)
Na2 Co2 O5 C23 -155.3(4)
N3 Co2 O5 Na2 -175.33(18)
O6 Co2 O5 Na2 4.80(16)
Na1 Co2 O5 Na2 -90.43(16)
N3 Co2 O5 Na1 -84.90(17)
O6 Co2 O5 Na1 95.23(15)
Na2 Co2 O5 Na1 90.43(16)
N4 Co2 O6 C42 0.8(4)
O5 Co2 O6 C42 -175.4(4)
Na1 Co2 O6 C42 -124.8(4)
Na2 Co2 O6 C42 -170.7(5)
N4 Co2 O6 Na2 171.49(18)
O5 Co2 O6 Na2 -4.70(16)
Na1 Co2 O6 Na2 45.96(14)
N2 Co1 N1 C8 3.8(4)
O1 Co1 N1 C8 -178.9(4)
Na2 Co1 N1 C8 128.8(4)
Na1 Co1 N1 C8 -179.6(3)
N2 Co1 N1 C7 -169.8(4)
O1 Co1 N1 C7 7.6(4)
Na2 Co1 N1 C7 -44.8(4)
Na1 Co1 N1 C7 6.9(5)
N1 Co1 N2 C14 168.8(5)
O2 Co1 N2 C14 -9.3(5)
Na2 Co1 N2 C14 76.9(5)
Na1 Co1 N2 C14 -7.8(6)
N1 Co1 N2 C13 -6.1(4)
O2 Co1 N2 C13 175.8(4)
Na2 Co1 N2 C13 -97.9(4)
Na1 Co1 N2 C13 177.3(3)
N4 Co2 N3 C30 -4.3(4)
O5 Co2 N3 C30 171.9(3)
Na1 Co2 N3 C30 121.2(3)
Na2 Co2 N3 C30 167.5(3)
N4 Co2 N3 C29 -176.6(4)
O5 Co2 N3 C29 -0.4(4)
Na1 Co2 N3 C29 -51.1(4)
Na2 Co2 N3 C29 -4.7(5)
N3 Co2 N4 C36 -179.4(5)
O6 Co2 N4 C36 0.7(5)
Na1 Co2 N4 C36 94.1(5)
Na2 Co2 N4 C36 9.0(6)
N3 Co2 N4 C35 2.3(3)
O6 Co2 N4 C35 -177.7(3)
Na1 Co2 N4 C35 -84.3(4)
Na2 Co2 N4 C35 -169.3(3)
Co1 O1 C1 C6 -26.8(7)
Na1 O1 C1 C6 -179.2(4)
Na2 O1 C1 C6 76.7(5)
Co1 O1 C1 C2 153.2(3)
Na1 O1 C1 C2 0.8(6)
Na2 O1 C1 C2 -103.3(4)
C21 O3 C2 C3 -13.3(7)
Na1 O3 C2 C3 179.5(4)
C21 O3 C2 C1 165.1(4)
Na1 O3 C2 C1 -2.2(5)
O1 C1 C2 O3 1.0(6)
C6 C1 C2 O3 -179.0(4)
O1 C1 C2 C3 179.4(5)
C6 C1 C2 C3 -0.6(7)
O3 C2 C3 C4 -178.6(5)
C1 C2 C3 C4 3.1(8)
C2 C3 C4 C5 -3.5(8)
C3 C4 C5 C6 1.4(8)
O1 C1 C6 C5 178.5(5)
C2 C1 C6 C5 -1.5(7)
O1 C1 C6 C7 -7.1(8)
C2 C1 C6 C7 172.8(4)
C4 C5 C6 C1 1.1(8)
C4 C5 C6 C7 -173.5(5)
C8 N1 C7 C6 151.9(5)
Co1 N1 C7 C6 -34.7(6)
C8 N1 C7 C45 -84.2(6)
Co1 N1 C7 C45 89.2(5)
C1 C6 C7 N1 37.2(7)
C5 C6 C7 N1 -148.3(5)
C1 C6 C7 C45 -88.7(6)
C5 C6 C7 C45 85.9(6)
C7 N1 C8 C9 -8.1(8)
Co1 N1 C8 C9 177.7(5)
C7 N1 C8 C13 173.6(5)
Co1 N1 C8 C13 -0.6(6)
N1 C8 C9 C10 -171.1(6)
C13 C8 C9 C10 7.2(8)
C8 C9 C10 C11 -4.0(10)
C9 C10 C11 C12 -0.7(10)
C10 C11 C12 C13 1.8(10)
C11 C12 C13 C8 1.6(9)
C11 C12 C13 N2 178.0(6)
N1 C8 C13 C12 172.4(5)
C9 C8 C13 C12 -6.1(8)
N1 C8 C13 N2 -4.3(7)
C9 C8 C13 N2 177.2(5)
C14 N2 C13 C12 15.5(9)
Co1 N2 C13 C12 -169.5(5)
C14 N2 C13 C8 -167.9(5)
Co1 N2 C13 C8 7.2(6)
C13 N2 C14 C15 -176.2(6)
Co1 N2 C14 C15 9.5(9)
N2 C14 C15 C16 177.9(6)
N2 C14 C15 C20 -1.7(10)
C20 C15 C16 C17 2.7(12)
C14 C15 C16 C17 -176.9(7)
C15 C16 C17 C18 -0.2(13)
C16 C17 C18 C19 -1.0(12)
C17 C18 C19 O4 -179.6(6)
C17 C18 C19 C20 -0.3(11)
C22 O4 C19 C18 -5.8(8)
Na1 O4 C19 C18 169.2(5)
C22 O4 C19 C20 174.8(5)
Na1 O4 C19 C20 -10.2(6)
Co1 O2 C20 C15 1.8(8)
Na1 O2 C20 C15 -171.8(4)
Co1 O2 C20 C19 -178.2(4)
Na1 O2 C20 C19 8.2(7)
C16 C15 C20 O2 176.2(6)
C14 C15 C20 O2 -4.3(9)
C16 C15 C20 C19 -3.8(9)
C14 C15 C20 C19 175.7(6)
C18 C19 C20 O2 -177.3(6)
O4 C19 C20 O2 2.0(7)
C18 C19 C20 C15 2.7(9)
O4 C19 C20 C15 -178.0(5)
Co2 O5 C23 C28 -29.8(6)
Na2 O5 C23 C28 179.3(4)
Na1 O5 C23 C28 75.0(5)
Co2 O5 C23 C24 150.4(4)
Na2 O5 C23 C24 -0.4(6)
Na1 O5 C23 C24 -104.7(4)
Co2 O5 C23 Na1 -104.9(4)
Na2 O5 C23 Na1 104.3(3)
C43 O7 C24 C25 -7.9(7)
Na2 O7 C24 C25 178.6(4)
C43 O7 C24 C23 171.0(4)
Na2 O7 C24 C23 -2.5(5)
O5 C23 C24 O7 1.9(6)
C28 C23 C24 O7 -177.9(4)
Na1 C23 C24 O7 -50.8(5)
O5 C23 C24 C25 -179.2(4)
C28 C23 C24 C25 1.1(7)
Na1 C23 C24 C25 128.1(4)
O7 C24 C25 C26 179.1(5)
C23 C24 C25 C26 0.3(8)
C24 C25 C26 C27 -0.5(8)
C25 C26 C27 C28 -0.7(8)
O5 C23 C28 C27 178.1(5)
C24 C23 C28 C27 -2.2(7)
Na1 C23 C28 C27 -135.6(4)
O5 C23 C28 C29 -6.0(8)
C24 C23 C28 C29 173.7(4)
Na1 C23 C28 C29 40.3(5)
C26 C27 C28 C23 2.0(8)
C26 C27 C28 C29 -174.0(5)
C30 N3 C29 C28 160.7(4)
Co2 N3 C29 C28 -27.5(6)
C30 N3 C29 C46 -76.3(6)
Co2 N3 C29 C46 95.6(5)
C23 C28 C29 N3 34.3(7)
C27 C28 C29 N3 -149.8(5)
C23 C28 C29 C46 -92.1(6)
C27 C28 C29 C46 83.8(6)
C29 N3 C30 C31 -1.1(7)
Co2 N3 C30 C31 -174.1(4)
C29 N3 C30 C35 178.5(4)
Co2 N3 C30 C35 5.5(6)
N3 C30 C31 C32 -177.9(5)
C35 C30 C31 C32 2.4(8)
C30 C31 C32 C33 -1.2(9)
C31 C32 C33 C34 0.5(10)
C32 C33 C34 C35 -1.1(10)
C33 C34 C35 C30 2.4(9)
C33 C34 C35 N4 -176.5(5)
N3 C30 C35 C34 177.3(5)
C31 C30 C35 C34 -3.0(8)
N3 C30 C35 N4 -3.6(6)
C31 C30 C35 N4 176.0(4)
C36 N4 C35 C34 0.7(9)
Co2 N4 C35 C34 179.1(5)
C36 N4 C35 C30 -178.3(5)
Co2 N4 C35 C30 0.1(5)
C35 N4 C36 C37 176.8(6)
Co2 N4 C36 C37 -1.4(9)
N4 C36 C37 C42 0.7(10)
N4 C36 C37 C38 177.7(6)
C42 C37 C38 C39 -5.0(12)
C36 C37 C38 C39 177.9(7)
C37 C38 C39 C40 1.1(14)
C38 C39 C40 C41 1.4(13)
C39 C40 C41 O8 178.9(7)
C39 C40 C41 C42 0.2(10)
C44 O8 C41 C40 6.1(9)
Na2 O8 C41 C40 175.9(5)
C44 O8 C41 C42 -175.2(5)
Na2 O8 C41 C42 -5.3(7)
Co2 O6 C42 C37 -1.5(8)
Na2 O6 C42 C37 -170.6(4)
Co2 O6 C42 C41 176.0(4)
Na2 O6 C42 C41 6.9(7)
C36 C37 C42 O6 0.8(10)
C38 C37 C42 O6 -176.2(6)
C36 C37 C42 C41 -176.6(6)
C38 C37 C42 C41 6.4(9)
C40 C41 C42 O6 178.3(6)
O8 C41 C42 O6 -0.5(8)
C40 C41 C42 C37 -4.1(9)
O8 C41 C42 C37 177.1(5)
Na2 O10 C45 O9 168.5(5)
Na2 O10 C45 C7 -9.2(9)
N1 C7 C45 O9 126.9(6)
C6 C7 C45 O9 -107.4(6)
N1 C7 C45 O10 -55.1(7)
C6 C7 C45 O10 70.5(7)
Na1 O12 C46 O11 165.3(5)
Na1 O12 C46 C29 -12.2(9)
N3 C29 C46 O11 129.7(6)
C28 C29 C46 O11 -103.5(6)
N3 C29 C46 O12 -52.4(7)
C28 C29 C46 O12 74.4(6)
C58 N5 C47 C48 81.8(8)
C59 N5 C47 C48 -153.3(7)
Na3 N5 C47 C48 -37.2(9)
C49 O13 C48 C47 79.5(9)
Na3 O13 C48 C47 -50.8(8)
N5 C47 C48 O13 60.8(10)
C48 O13 C49 C50 179.0(7)
Na3 O13 C49 C50 -49.4(7)
C51 O14 C50 C49 179.8(5)
Na3 O14 C50 C49 -48.8(5)
O13 C49 C50 O14 66.7(7)
C50 O14 C51 C52 81.9(8)
Na3 O14 C51 C52 -48.1(8)
C53 N6 C52 C51 -154.8(8)
C64 N6 C52 C51 77.5(9)
Na3 N6 C52 C51 -37.2(9)
O14 C51 C52 N6 58.9(10)
C52 N6 C53 C54 78.9(9)
C64 N6 C53 C54 -153.2(8)
Na3 N6 C53 C54 -39.2(10)
C55 O15 C54 C53 80.8(8)
Na3 O15 C54 C53 -47.5(8)
N6 C53 C54 O15 61.2(10)
C54 O15 C55 C56 -175.2(7)
Na3 O15 C55 C56 -47.1(7)
C57 O16 C56 C55 179.2(6)
Na3 O16 C56 C55 -51.3(6)
O15 C55 C56 O16 64.1(8)
C56 O16 C57 C58 77.7(8)
Na3 O16 C57 C58 -54.2(8)
C47 N5 C58 C57 -153.1(7)
C59 N5 C58 C57 82.4(9)
Na3 N5 C58 C57 -33.0(8)
O16 C57 C58 N5 61.2(9)
C47 N5 C59 C60 74.8(11)
C58 N5 C59 C60 -158.5(10)
Na3 N5 C59 C60 -42.9(11)
C61 O17 C60 C59 85.4(10)
Na3 O17 C60 C59 -48.3(10)
N5 C59 C60 O17 62.8(13)
C60 O17 C61 C62 -177.3(8)
Na3 O17 C61 C62 -43.1(9)
O17 C61 C62 O18 61.8(10)
C63 O18 C62 C61 -179.1(8)
Na3 O18 C62 C61 -49.2(8)
C62 O18 C63 C64 78.7(12)
Na3 O18 C63 C64 -51.3(11)
O18 C63 C64 N6 59.2(13)
C53 N6 C64 C63 85.1(10)
C52 N6 C64 C63 -148.7(8)
Na3 N6 C64 C63 -31.2(10)
C77 N7 C65 C66 -81.7(6)
C76 N7 C65 C66 153.2(5)
Na4 N7 C65 C66 38.1(6)
C67 O19 C66 C65 -81.1(7)
Na4 O19 C66 C65 49.0(6)
N7 C65 C66 O19 -59.6(7)
C66 O19 C67 C68 170.3(5)
Na4 O19 C67 C68 38.5(7)
C69 O20 C68 C67 -176.7(5)
Na4 O20 C68 C67 56.8(6)
O19 C67 C68 O20 -62.9(7)
C68 O20 C69 C70 -68.2(7)
Na4 O20 C69 C70 59.9(6)
C82 N8 C70 C69 143.0(5)
C71 N8 C70 C69 -91.2(6)
Na4 N8 C70 C69 25.9(5)
O20 C69 C70 N8 -58.3(7)
C82 N8 C71 C72 -87.7(6)
C70 N8 C71 C72 147.4(5)
Na4 N8 C71 C72 29.4(6)
C73 O21 C72 C71 -81.3(7)
Na4 O21 C72 C71 45.6(6)
N8 C71 C72 O21 -53.1(7)
C72 O21 C73 C74 171.2(6)
Na4 O21 C73 C74 43.4(7)
C75 O22 C74 C73 -173.6(5)
Na4 O22 C74 C73 52.1(5)
O21 C73 C74 O22 -62.3(7)
C74 O22 C75 C76 -77.9(7)
Na4 O22 C75 C76 57.7(7)
C65 N7 C76 C75 -86.6(7)
C77 N7 C76 C75 148.4(5)
Na4 N7 C76 C75 31.2(6)
O22 C75 C76 N7 -61.2(8)
C65 N7 C77 C78 155.1(5)
C76 N7 C77 C78 -78.7(6)
Na4 N7 C77 C78 35.5(6)
C79 O23 C78 C77 -73.7(6)
Na4 O23 C78 C77 46.0(5)
N7 C77 C78 O23 -55.8(7)
C78 O23 C79 C80 -169.2(5)
Na4 O23 C79 C80 63.5(5)
C81 O24 C80 C79 175.7(5)
Na4 O24 C80 C79 28.3(6)
O23 C79 C80 O24 -63.9(6)
C80 O24 C81 C82 -175.4(5)
Na4 O24 C81 C82 -30.3(6)
C70 N8 C82 C81 -163.7(5)
C71 N8 C82 C81 72.7(6)
Na4 N8 C82 C81 -45.1(5)
O24 C81 C82 N8 51.6(7)
C86 O25 C83 C84 -42.4(13)
O25 C83 C84 C85 39.8(13)
C83 C84 C85 C86 -22.6(13)
C83 O25 C86 C85 29.7(15)
C84 C85 C86 O25 -4.2(15)
C90 O26 C87 C88 56.5(15)
O26 C87 C88 C89 -42.6(19)
C87 C88 C89 C90 8(2)
C88 C89 C90 O26 26.2(18)
C87 O26 C90 C89 -49.4(15)
